data_2020087
loop_
_publ_author_name
'Mandal, Dipendu'
'Man, Wing Y.'
'Rosair, Georgina M.'
'Welch, Alan J.'

_publ_section_title
;
 Synthesis and crystal structures of the <i>racemic</i> and <i>meso</i>
 forms of
 [1-{1'-4'-cyclopentadienyl-4'-cobalta-1',12'-dicarba-<i>closo</i>-dodecaboranyl(10)}-4-cyclopentadienyl-4-cobalta-1,12-dicarba-<i>closo</i>-dodecaborane(10)],
 the former as its tetrahydrofuran disolvate
;
_journal_issue 9
_journal_name_full 'Acta Crystallographica Section C'
_journal_page_first
;
;
_journal_paper_doi 10.1107/S2053229615014539
_journal_volume 71
_journal_year 2015
_chemical_formula_iupac '[Co2 (C5 H5)2 (C4 H22 B20)]'
_chemical_formula_moiety 'C14 H32 B20 Co2'
_chemical_formula_sum 'C14 H32 B20 Co2'
_chemical_formula_weight 534.46
_chemical_name_systematic
<i>meso</i>-[1-{1'-4'-Cyclopentadienyl-4'-cobalta-1',12'-dicarba-<i>closo</i>-dodecaboranyl(10)}-4-cyclopentadienyl-4-cobalta-1,12-dicarba-<i>closo</i>-dodecaborane(10)]
_space_group_crystal_system monoclinic
_space_group_IT_number 15
_space_group_name_Hall '-C 2yc'
_space_group_name_H-M_alt 'C 1 2/c 1'
_symmetry_space_group_name_Hall '-C 2yc'
_symmetry_space_group_name_H-M 'C 1 2/c 1'
_atom_sites_solution_hydrogens geom
_atom_sites_solution_primary iterative
_atom_sites_solution_secondary difmap
_audit_creation_method
;
Olex2 1.2
(compiled 2015.01.26 svn.r3150 for OlexSys, GUI svn.r4998)
;
_cell_angle_alpha 90.00
_cell_angle_beta 90.104(6)
_cell_angle_gamma 90.00
_cell_formula_units_Z 8
_cell_length_a 43.247(5)
_cell_length_b 8.8497(9)
_cell_length_c 13.4476(14)
_cell_measurement_reflns_used 7807
_cell_measurement_temperature 100.0(2)
_cell_measurement_theta_max 28.20
_cell_measurement_theta_min 2.35
_cell_volume 5146.7(10)
_computing_cell_refinement
;
SAINT (Bruker, 2009)
;
_computing_data_collection
;
APEX2 (Bruker, 2009)
;
_computing_data_reduction
;
SAINT (Bruker, 2009)
;
_computing_molecular_graphics
;
OLEX2 (Dolomanov <i>et al.</i>,  2009)
;
_computing_publication_material
;
publCIF (Westrip, 2010)
;
_computing_structure_refinement
;
SHELXL2013 (Sheldrick, 2015)
;
_computing_structure_solution
;
SHELXS97 (Sheldrick, 2008)
;
_diffrn_ambient_temperature 100.0(2)
_diffrn_measured_fraction_theta_full 0.998
_diffrn_measured_fraction_theta_max 0.992
_diffrn_measurement_device_type 'Bruker APEXII CCD'
_diffrn_measurement_method '\f and \w scans'
_diffrn_radiation_monochromator graphite
_diffrn_radiation_type MoK\a
_diffrn_radiation_wavelength 0.71073
_diffrn_reflns_av_R_equivalents 0.0735
_diffrn_reflns_limit_h_max 57
_diffrn_reflns_limit_h_min -50
_diffrn_reflns_limit_k_max 11
_diffrn_reflns_limit_k_min -11
_diffrn_reflns_limit_l_max 17
_diffrn_reflns_limit_l_min -17
_diffrn_reflns_number 39827
_diffrn_reflns_theta_full 26.00
_diffrn_reflns_theta_max 28.43
_diffrn_reflns_theta_min 2.35
_diffrn_standards_number 0
_exptl_absorpt_coefficient_mu 1.295
_exptl_absorpt_correction_T_max 0.7458
_exptl_absorpt_correction_T_min 0.6074
_exptl_absorpt_correction_type multi-scan
_exptl_absorpt_process_details
;
(SADABS; Bruker, 2008)
;
_exptl_crystal_colour orange
_exptl_crystal_density_diffrn 1.380
_exptl_crystal_density_method 'not measured'
_exptl_crystal_description block
_exptl_crystal_F_000 2160
_exptl_crystal_size_max 0.2
_exptl_crystal_size_mid 0.2
_exptl_crystal_size_min 0.1
_refine_diff_density_max 0.556
_refine_diff_density_min -1.570
_refine_ls_extinction_method none
_refine_ls_goodness_of_fit_ref 1.253
_refine_ls_hydrogen_treatment mixed
_refine_ls_matrix_type full
_refine_ls_number_parameters 392
_refine_ls_number_reflns 6433
_refine_ls_number_restraints 0
_refine_ls_restrained_S_all 1.253
_refine_ls_R_factor_all 0.0987
_refine_ls_R_factor_gt 0.0873
_refine_ls_shift/su_max 0.001
_refine_ls_shift/su_mean 0.000
_refine_ls_structure_factor_coef Fsqd
_refine_ls_weighting_details 'calc w=1/[\s^2^(Fo^2^)+(0.0172P)^2^+60.0000P] where P=(Fo^2^+2Fc^2^)/3'
_refine_ls_weighting_scheme calc
_refine_ls_wR_factor_gt 0.1521
_refine_ls_wR_factor_ref 0.1565
_reflns_number_gt 5814
_reflns_number_total 6433
_reflns_threshold_expression >2sigma(I)
_cod_data_source_file ky3086sup1.cif
_cod_data_source_block 2
_cod_original_cell_volume 5146.7(9)
_cod_database_code 2020087

loop_
_space_group_symop_id
_space_group_symop_operation_xyz
1 'x, y, z'
2 '-x, y, -z+1/2'
3 'x+1/2, y+1/2, z'
4 '-x+1/2, y+1/2, -z+1/2'
5 '-x, -y, -z'
6 'x, -y, z-1/2'
7 '-x+1/2, -y+1/2, -z'
8 'x+1/2, -y+1/2, z-1/2'

loop_
_atom_site_type_symbol
_atom_site_label
_atom_site_fract_x
_atom_site_fract_y
_atom_site_fract_z
_atom_site_U_iso_or_equiv
_atom_site_adp_type
_atom_site_calc_flag
_atom_site_occupancy
C C1 0.39067(11) 0.8170(5) 0.6364(3) 0.0144(9) Uani d 1
B B2 0.41436(12) 0.8144(6) 0.7255(4) 0.0163(10) Uani d 1
H H2 0.4048(12) 0.814(6) 0.801(4) 0.020 Uiso d 1
B B3 0.40064(13) 0.8184(6) 0.5255(4) 0.0167(10) Uani d 1
H H3 0.3822(12) 0.827(6) 0.465(4) 0.020 Uiso d 1
Co Co4 0.421612(15) 1.00183(7) 0.61755(5) 0.01425(15) Uani d 1
B B5 0.41291(13) 0.6469(6) 0.6258(4) 0.0188(11) Uani d 1
H H5 0.3989(12) 0.541(6) 0.634(4) 0.024(15) Uiso d 1
B B6 0.45413(12) 0.8777(6) 0.7092(4) 0.0164(10) Uani d 1
H H6 0.4667(12) 0.931(6) 0.774(4) 0.020 Uiso d 1
B B9 0.44618(13) 0.6796(6) 0.7142(4) 0.0190(11) Uani d 1
H H9 0.4517(12) 0.622(6) 0.784(4) 0.023 Uiso d 1
B B8 0.43096(13) 0.6798(7) 0.4955(4) 0.0191(11) Uani d 1
H H8 0.4235(12) 0.608(6) 0.426(4) 0.023 Uiso d 1
B B7 0.43961(13) 0.8776(6) 0.4875(4) 0.0178(11) Uani d 1
H H7 0.4390(12) 0.940(6) 0.417(4) 0.021 Uiso d 1
B B10 0.46710(13) 0.9201(6) 0.5841(4) 0.0181(11) Uani d 1
H H10 0.4857(12) 0.996(6) 0.578(4) 0.022 Uiso d 1
B B11 0.45261(13) 0.6039(7) 0.5941(4) 0.0207(11) Uani d 1
H H11 0.4624(13) 0.502(7) 0.592(4) 0.025 Uiso d 1
C C12 0.47469(12) 0.7496(6) 0.6419(4) 0.0188(10) Uani d 1
H H12 0.4957(13) 0.735(6) 0.666(4) 0.023 Uiso d 1
B B13 0.46896(13) 0.7458(6) 0.5149(4) 0.0201(11) Uani d 1
H H13 0.4885(12) 0.720(6) 0.465(4) 0.024 Uiso d 1
C C41 0.38875(12) 1.1745(5) 0.6444(4) 0.0203(10) Uani d 1
H H41 0.3666 1.1582 0.6631 0.024 Uiso calc 1
C C42 0.40044(12) 1.1841(5) 0.5447(4) 0.0218(10) Uani d 1
H H42 0.3879 1.1784 0.4823 0.026 Uiso calc 1
C C43 0.43318(13) 1.2055(5) 0.5508(4) 0.0238(11) Uani d 1
H H43 0.4476 1.2190 0.4933 0.029 Uiso calc 1
C C44 0.44176(13) 1.2070(5) 0.6553(4) 0.0237(11) Uani d 1
H H44 0.4631 1.2218 0.6826 0.028 Uiso calc 1
C C45 0.41393(12) 1.1886(5) 0.7125(4) 0.0215(10) Uani d 1
H H45 0.4125 1.1853 0.7867 0.026 Uiso calc 1
C C1' 0.35616(10) 0.8126(5) 0.6621(3) 0.0139(9) Uani d 1
B B2' 0.34561(12) 0.6995(6) 0.7450(4) 0.0158(10) Uani d 1
H H2' 0.3630(12) 0.624(6) 0.778(4) 0.019 Uiso d 1
B B3' 0.33377(12) 0.9256(6) 0.6090(4) 0.0140(10) Uani d 1
H H3' 0.3431(12) 0.985(6) 0.542(4) 0.017 Uiso d 1
Co Co4' 0.318766(15) 0.68705(7) 0.60177(5) 0.01299(15) Uani d 1
B B5' 0.34084(13) 0.9237(6) 0.7638(4) 0.0158(10) Uani d 1
H H5' 0.3592(12) 0.986(6) 0.798(4) 0.019 Uiso d 1
B B6' 0.30464(13) 0.6421(6) 0.7559(4) 0.0158(10) Uani d 1
H H6' 0.3016(12) 0.531(6) 0.781(4) 0.019 Uiso d 1
B B9' 0.32033(12) 0.7762(6) 0.8415(4) 0.0165(11) Uani d 1
H H9' 0.3291(12) 0.750(6) 0.914(4) 0.020 Uiso d 1
B B8' 0.30811(13) 1.0264(6) 0.6945(4) 0.0165(10) Uani d 1
H H8' 0.3060(12) 1.157(6) 0.684(4) 0.020 Uiso d 1
B B7' 0.29223(12) 0.8950(6) 0.6078(4) 0.0146(10) Uani d 1
H H7' 0.2785(12) 0.934(6) 0.542(4) 0.018 Uiso d 1
B B10' 0.27700(12) 0.7382(6) 0.6799(4) 0.0156(10) Uani d 1
H H10' 0.2548(12) 0.692(6) 0.657(4) 0.019 Uiso d 1
B B11' 0.30301(13) 0.9526(6) 0.8163(4) 0.0172(11) Uani d 1
H H11' 0.2993(12) 1.041(6) 0.872(4) 0.021 Uiso d 1
C C12' 0.27649(11) 0.9226(5) 0.7224(3) 0.0164(9) Uani d 1
H H12' 0.2575(13) 0.970(6) 0.723(4) 0.020 Uiso d 1
B B13' 0.28065(13) 0.7803(6) 0.8105(4) 0.0168(11) Uani d 1
H H13' 0.2605(12) 0.764(6) 0.864(4) 0.020 Uiso d 1
C C41' 0.29696(12) 0.4935(6) 0.5517(4) 0.0246(11) Uani d 1
H H41' 0.2794 0.4402 0.5849 0.030 Uiso calc 1
C C42' 0.32922(12) 0.4628(5) 0.5657(4) 0.0208(10) Uani d 1
H H42' 0.3382 0.3855 0.6116 0.025 Uiso calc 1
C C43' 0.34619(12) 0.5607(6) 0.5010(4) 0.0199(10) Uani d 1
H H43' 0.3692 0.5656 0.4955 0.024 Uiso calc 1
C C44' 0.32471(12) 0.6543(6) 0.4482(4) 0.0209(10) Uani d 1
H H44' 0.3301 0.7340 0.3985 0.025 Uiso calc 1
C C45' 0.29445(12) 0.6127(6) 0.4784(4) 0.0239(11) Uani d 1
H H45' 0.2747 0.6570 0.4526 0.029 Uiso calc 1

loop_
_atom_site_aniso_label
_atom_site_aniso_U_11
_atom_site_aniso_U_22
_atom_site_aniso_U_33
_atom_site_aniso_U_12
_atom_site_aniso_U_13
_atom_site_aniso_U_23
C1 0.018(2) 0.0061(19) 0.020(2) -0.0033(18) 0.0005(17) 0.0004(17)
B2 0.018(3) 0.010(2) 0.021(3) -0.002(2) -0.002(2) 0.000(2)
B3 0.019(3) 0.011(2) 0.020(3) -0.003(2) 0.000(2) 0.001(2)
Co4 0.0174(3) 0.0084(3) 0.0169(3) -0.0019(2) 0.0001(2) 0.0006(2)
B5 0.018(3) 0.012(2) 0.027(3) 0.003(2) -0.003(2) -0.004(2)
B6 0.014(2) 0.017(3) 0.018(2) 0.001(2) -0.0060(19) 0.002(2)
B9 0.015(3) 0.015(3) 0.027(3) -0.001(2) -0.001(2) 0.003(2)
B8 0.020(3) 0.017(3) 0.020(3) -0.002(2) 0.000(2) -0.005(2)
B7 0.019(3) 0.015(3) 0.020(3) -0.002(2) 0.003(2) 0.000(2)
B10 0.016(3) 0.014(3) 0.025(3) 0.000(2) 0.004(2) -0.001(2)
B11 0.020(3) 0.015(3) 0.027(3) 0.001(2) -0.001(2) -0.001(2)
C12 0.016(2) 0.014(2) 0.026(3) -0.0006(19) -0.0014(19) 0.0011(19)
B13 0.018(3) 0.015(3) 0.028(3) 0.001(2) 0.001(2) -0.003(2)
C41 0.026(3) 0.009(2) 0.026(3) 0.001(2) 0.001(2) -0.0008(19)
C42 0.033(3) 0.008(2) 0.025(2) 0.002(2) -0.005(2) 0.0030(19)
C43 0.035(3) 0.006(2) 0.030(3) -0.004(2) 0.009(2) 0.0049(19)
C44 0.026(3) 0.007(2) 0.038(3) -0.006(2) -0.004(2) 0.001(2)
C45 0.032(3) 0.008(2) 0.025(2) 0.003(2) 0.001(2) -0.0039(19)
C1' 0.012(2) 0.015(2) 0.015(2) -0.0021(18) -0.0013(16) -0.0023(17)
B2' 0.014(2) 0.015(3) 0.018(2) 0.000(2) 0.0004(19) 0.000(2)
B3' 0.012(2) 0.010(2) 0.019(2) -0.0002(19) -0.0001(19) -0.0017(19)
Co4' 0.0142(3) 0.0095(3) 0.0152(3) -0.0003(2) -0.0007(2) -0.0006(2)
B5' 0.018(3) 0.017(3) 0.012(2) 0.001(2) -0.0001(19) 0.0013(19)
B6' 0.019(3) 0.012(2) 0.017(2) 0.000(2) 0.001(2) 0.0042(19)
B9' 0.016(3) 0.018(3) 0.015(2) 0.000(2) -0.001(2) 0.0033(19)
B8' 0.021(3) 0.012(2) 0.017(2) 0.001(2) 0.000(2) 0.0019(19)
B7' 0.017(3) 0.011(2) 0.016(2) 0.003(2) 0.0010(19) 0.0009(19)
B10' 0.014(3) 0.013(2) 0.020(3) 0.001(2) 0.001(2) 0.0029(19)
B11' 0.018(3) 0.016(3) 0.018(3) 0.001(2) 0.002(2) 0.000(2)
C12' 0.017(2) 0.014(2) 0.018(2) 0.0057(18) 0.0038(18) 0.0003(18)
B13' 0.022(3) 0.012(2) 0.016(2) 0.001(2) 0.000(2) -0.0002(19)
C41' 0.023(3) 0.020(2) 0.032(3) -0.011(2) 0.003(2) -0.014(2)
C42' 0.027(3) 0.004(2) 0.031(3) 0.0011(18) -0.001(2) -0.0044(18)
C43' 0.020(2) 0.017(2) 0.023(2) -0.001(2) -0.0002(19) -0.0115(19)
C44' 0.025(3) 0.018(2) 0.020(2) -0.001(2) -0.0013(19) -0.0037(18)
C45' 0.026(3) 0.021(3) 0.024(3) 0.001(2) -0.006(2) -0.010(2)

loop_
_atom_type_symbol
_atom_type_description
_atom_type_scat_dispersion_real
_atom_type_scat_dispersion_imag
_atom_type_scat_source
C C 0.0033 0.0016 'International Tables Vol C Tables 4.2.6.8 and 6.1.1.4'
H H 0.0000 0.0000 'International Tables Vol C Tables 4.2.6.8 and 6.1.1.4'
B B 0.0013 0.0007 'International Tables Vol C Tables 4.2.6.8 and 6.1.1.4'
Co Co 0.3494 0.9721 'International Tables Vol C Tables 4.2.6.8 and 6.1.1.4'

loop_
_geom_angle_atom_site_label_1
_geom_angle_atom_site_label_2
_geom_angle_atom_site_label_3
_geom_angle
B2 C1 Co4 72.2(3)
B2 C1 B5 72.5(3)
B3 C1 B2 123.3(4)
B3 C1 Co4 72.8(3)
B3 C1 B5 77.3(3)
B5 C1 Co4 107.4(3)
C1' C1 B2 117.4(4)
C1' C1 B3 119.2(4)
C1' C1 Co4 131.2(3)
C1' C1 B5 121.3(4)
C1 B2 H2 117(3)
C1 B2 Co4 65.5(2)
C1 B2 B5 58.8(3)
C1 B2 B6 121.1(4)
C1 B2 B9 115.8(4)
Co4 B2 H2 131(3)
B5 B2 H2 127(3)
B5 B2 Co4 96.8(3)
B6 B2 H2 118(3)
B6 B2 Co4 63.8(2)
B6 B2 B5 100.1(4)
B6 B2 B9 58.6(3)
B9 B2 H2 111(3)
B9 B2 Co4 109.0(3)
B9 B2 B5 58.9(3)
C1 B3 H3 120(3)
C1 B3 Co4 65.6(3)
C1 B3 B5 56.4(3)
C1 B3 B8 113.8(4)
C1 B3 B7 121.7(4)
Co4 B3 H3 129(3)
B5 B3 H3 133(3)
B5 B3 Co4 93.9(3)
B8 B3 H3 112(3)
B8 B3 Co4 108.5(3)
B8 B3 B5 58.6(3)
B7 B3 H3 115(3)
B7 B3 Co4 64.8(2)
B7 B3 B5 98.8(3)
B7 B3 B8 58.3(3)
C1 Co4 B2 42.32(18)
C1 Co4 B3 41.66(18)
C1 Co4 B6 87.14(19)
C1 Co4 B7 86.24(19)
C1 Co4 B10 110.1(2)
B2 Co4 B3 76.3(2)
B6 Co4 B2 49.0(2)
B6 Co4 B3 102.1(2)
B6 Co4 B7 88.2(2)
B7 Co4 B2 101.3(2)
B7 Co4 B3 48.9(2)
B10 Co4 B2 90.9(2)
B10 Co4 B3 90.6(2)
B10 Co4 B6 49.7(2)
B10 Co4 B7 48.8(2)
C41 Co4 C1 96.42(18)
C41 Co4 B2 109.3(2)
C41 Co4 B3 110.3(2)
C41 Co4 B6 134.7(2)
C41 Co4 B7 137.0(2)
C41 Co4 B10 153.5(2)
C42 Co4 C1 111.89(19)
C42 Co4 B2 144.7(2)
C42 Co4 B3 97.1(2)
C42 Co4 B6 159.7(2)
C42 Co4 B7 99.6(2)
C42 Co4 B10 124.2(2)
C42 Co4 C41 39.85(19)
C42 Co4 C45 67.2(2)
C43 Co4 C1 150.6(2)
C43 Co4 B2 164.4(2)
C43 Co4 B3 119.3(2)
C43 Co4 B6 122.0(2)
C43 Co4 B7 90.2(2)
C43 Co4 B10 88.9(2)
C43 Co4 C41 67.0(2)
C43 Co4 C42 40.1(2)
C43 Co4 C44 41.0(2)
C43 Co4 C45 67.7(2)
C44 Co4 C1 155.0(2)
C44 Co4 B2 123.5(2)
C44 Co4 B3 160.2(2)
C44 Co4 B6 91.9(2)
C44 Co4 B7 118.7(2)
C44 Co4 B10 87.8(2)
C44 Co4 C41 67.0(2)
C44 Co4 C42 67.9(2)
C44 Co4 C45 40.1(2)
C45 Co4 C1 115.40(19)
C45 Co4 B2 99.56(19)
C45 Co4 B3 147.0(2)
C45 Co4 B6 98.9(2)
C45 Co4 B7 157.4(2)
C45 Co4 B10 122.4(2)
C45 Co4 C41 39.39(19)
C1 B5 B2 48.7(2)
C1 B5 B3 46.3(2)
C1 B5 H5 114(3)
C1 B5 B9 103.3(4)
C1 B5 B8 99.4(3)
C1 B5 B11 134.8(4)
B2 B5 B3 84.4(3)
B2 B5 H5 125(3)
B3 B5 H5 122(3)
B9 B5 B2 56.0(3)
B9 B5 B3 119.1(4)
B9 B5 H5 119(3)
B9 B5 B8 103.8(4)
B8 B5 B2 118.8(4)
B8 B5 B3 54.0(3)
B8 B5 H5 115(3)
B11 B5 B2 106.6(4)
B11 B5 B3 103.9(4)
B11 B5 H5 111(3)
B11 B5 B9 57.2(3)
B11 B5 B8 55.7(3)
B2 B6 Co4 67.2(2)
B2 B6 H6 119(3)
Co4 B6 H6 123(3)
B9 B6 B2 60.8(3)
B9 B6 Co4 113.2(3)
B9 B6 H6 118(3)
B9 B6 B10 107.3(4)
B10 B6 B2 117.9(4)
B10 B6 Co4 64.5(2)
B10 B6 H6 118(3)
C12 B6 B2 110.7(4)
C12 B6 Co4 112.0(3)
C12 B6 H6 116(3)
C12 B6 B9 57.8(3)
C12 B6 B10 58.8(3)
B2 B9 B5 65.1(3)
B2 B9 H9 113(3)
B5 B9 H9 129(3)
B6 B9 B2 60.5(3)
B6 B9 B5 105.9(4)
B6 B9 H9 117(3)
B11 B9 B2 116.2(4)
B11 B9 B5 59.2(3)
B11 B9 B6 107.9(4)
B11 B9 H9 125(3)
C12 B9 B2 111.0(4)
C12 B9 B5 104.5(4)
C12 B9 B6 58.5(3)
C12 B9 H9 120(3)
C12 B9 B11 59.9(3)
B3 B8 B5 67.3(3)
B3 B8 H8 110(3)
B5 B8 H8 122(3)
B7 B8 B3 60.8(3)
B7 B8 B5 106.5(4)
B7 B8 H8 123(3)
B11 B8 B3 117.9(4)
B11 B8 B5 58.4(3)
B11 B8 H8 123(3)
B11 B8 B7 107.9(4)
B11 B8 B13 61.3(3)
B13 B8 B3 114.3(4)
B13 B8 B5 107.0(4)
B13 B8 H8 124(3)
B13 B8 B7 59.4(3)
B3 B7 Co4 66.3(2)
B3 B7 H7 111(3)
Co4 B7 H7 115(3)
B8 B7 B3 60.9(3)
B8 B7 Co4 111.4(3)
B8 B7 H7 122(3)
B8 B7 B10 107.4(4)
B10 B7 B3 117.7(4)
B10 B7 Co4 63.8(2)
B10 B7 H7 122(3)
B13 B7 B3 114.4(4)
B13 B7 Co4 114.8(3)
B13 B7 B8 59.4(3)
B13 B7 H7 122(3)
B13 B7 B10 60.8(3)
Co4 B10 H10 120(3)
B6 B10 Co4 65.8(2)
B6 B10 H10 116(3)
B7 B10 Co4 67.5(3)
B7 B10 B6 114.9(4)
B7 B10 H10 126(3)
B7 B10 B13 58.6(3)
C12 B10 Co4 111.9(3)
C12 B10 B6 57.4(3)
C12 B10 B7 105.5(4)
C12 B10 H10 116(3)
C12 B10 B13 58.4(3)
B13 B10 Co4 116.0(3)
B13 B10 B6 108.4(4)
B13 B10 H10 118(3)
B5 B11 H11 127(3)
B9 B11 B5 63.6(3)
B9 B11 H11 116(3)
B9 B11 B13 109.8(4)
B8 B11 B5 65.9(3)
B8 B11 B9 117.4(4)
B8 B11 H11 123(3)
B8 B11 B13 59.6(3)
C12 B11 B5 106.2(4)
C12 B11 B9 57.7(3)
C12 B11 B8 106.8(4)
C12 B11 H11 117(3)
C12 B11 B13 58.7(3)
B13 B11 B5 111.6(4)
B13 B11 H11 116(3)
B6 C12 B10 63.8(3)
B6 C12 B11 114.0(4)
B6 C12 H12 114(3)
B6 C12 B13 117.7(4)
B9 C12 B6 63.6(3)
B9 C12 B10 116.2(4)
B9 C12 B11 62.4(3)
B9 C12 H12 116(3)
B9 C12 B13 117.3(4)
B10 C12 H12 116(3)
B11 C12 B10 112.3(4)
B11 C12 H12 123(3)
B13 C12 B10 63.0(3)
B13 C12 B11 62.5(3)
B13 C12 H12 117(3)
B8 B13 B10 108.5(4)
B8 B13 B11 59.2(3)
B8 B13 H13 124(3)
B7 B13 B8 61.1(3)
B7 B13 B10 60.6(3)
B7 B13 B11 107.6(4)
B7 B13 H13 124(3)
B10 B13 H13 122(3)
B11 B13 B10 105.9(4)
B11 B13 H13 121(3)
C12 B13 B8 106.6(4)
C12 B13 B7 107.2(4)
C12 B13 B10 58.6(3)
C12 B13 B11 58.8(3)
C12 B13 H13 120(3)
Co4 C41 H41 125.5
C42 C41 Co4 69.3(3)
C42 C41 H41 125.5
C45 C41 Co4 70.2(3)
C45 C41 H41 125.5
C45 C41 C42 108.9(5)
Co4 C42 H42 126.1
C41 C42 Co4 70.9(3)
C41 C42 H42 126.1
C43 C42 Co4 69.2(3)
C43 C42 C41 107.7(4)
C43 C42 H42 126.1
Co4 C43 H43 126.0
C42 C43 Co4 70.7(3)
C42 C43 H43 126.0
C42 C43 C44 107.9(4)
C44 C43 Co4 69.6(3)
C44 C43 H43 126.0
Co4 C44 H44 126.1
C43 C44 Co4 69.5(3)
C43 C44 H44 126.1
C45 C44 Co4 71.4(3)
C45 C44 C43 107.7(5)
C45 C44 H44 126.1
Co4 C45 H45 126.1
C41 C45 Co4 70.4(3)
C41 C45 C44 107.8(4)
C41 C45 H45 126.1
C44 C45 Co4 68.5(3)
C44 C45 H45 126.1
C1 C1' B2' 117.5(4)
C1 C1' B3' 118.9(4)
C1 C1' Co4' 131.9(3)
C1 C1' B5' 121.0(4)
B2' C1' Co4' 73.4(3)
B2' C1' B5' 72.7(3)
B3' C1' B2' 123.5(4)
B3' C1' Co4' 71.9(3)
B3' C1' B5' 76.7(3)
B5' C1' Co4' 107.1(3)
C1' B2' H2' 118(3)
C1' B2' Co4' 64.7(2)
C1' B2' B5' 59.2(3)
C1' B2' B6' 120.8(4)
C1' B2' B9' 116.3(4)
Co4' B2' H2' 132(3)
B5' B2' H2' 128(3)
B5' B2' Co4' 95.9(3)
B6' B2' H2' 117(3)
B6' B2' Co4' 64.0(2)
B6' B2' B5' 99.3(3)
B9' B2' H2' 110(3)
B9' B2' Co4' 108.5(3)
B9' B2' B5' 58.9(3)
B9' B2' B6' 58.1(3)
C1' B3' H3' 116(3)
C1' B3' Co4' 65.9(2)
C1' B3' B5' 56.9(3)
C1' B3' B8' 113.6(4)
C1' B3' B7' 121.4(4)
Co4' B3' H3' 121(3)
B5' B3' H3' 138(3)
B5' B3' Co4' 94.5(3)
B8' B3' H3' 120(3)
B8' B3' Co4' 108.4(3)
B8' B3' B5' 58.0(3)
B7' B3' H3' 115(3)
B7' B3' Co4' 64.3(2)
B7' B3' B5' 98.6(3)
B7' B3' B8' 58.6(3)
C1' Co4' B2' 41.87(18)
C1' Co4' B3' 42.24(18)
C1' Co4' B6' 86.96(19)
C1' Co4' B7' 86.81(19)
C1' Co4' B10' 110.17(19)
B3' Co4' B2' 76.4(2)
B6' Co4' B2' 49.1(2)
B6' Co4' B3' 102.3(2)
B7' Co4' B2' 101.5(2)
B7' Co4' B3' 49.0(2)
B7' Co4' B6' 88.3(2)
B10' Co4' B2' 90.2(2)
B10' Co4' B3' 91.4(2)
B10' Co4' B6' 48.6(2)
B10' Co4' B7' 49.9(2)
C41' Co4' C1' 154.9(2)
C41' Co4' B2' 123.6(2)
C41' Co4' B3' 159.9(2)
C41' Co4' B6' 91.7(2)
C41' Co4' B7' 118.3(2)
C41' Co4' B10' 87.1(2)
C41' Co4' C42' 40.3(2)
C41' Co4' C43' 67.08(19)
C41' Co4' C44' 67.8(2)
C41' Co4' C45' 40.9(2)
C42' Co4' C1' 114.86(19)
C42' Co4' B2' 97.7(2)
C42' Co4' B3' 148.47(19)
C42' Co4' B6' 96.2(2)
C42' Co4' B7' 158.0(2)
C42' Co4' B10' 119.8(2)
C42' Co4' C43' 39.71(19)
C42' Co4' C44' 67.3(2)
C43' Co4' C1' 95.37(18)
C43' Co4' B2' 106.51(19)
C43' Co4' B3' 111.5(2)
C43' Co4' B6' 131.6(2)
C43' Co4' B7' 140.1(2)
C43' Co4' B10' 154.0(2)
C44' Co4' C1' 110.71(18)
C44' Co4' B2' 141.6(2)
C44' Co4' B3' 98.0(2)
C44' Co4' B6' 159.4(2)
C44' Co4' B7' 102.7(2)
C44' Co4' B10' 128.1(2)
C44' Co4' C43' 39.64(19)
C45' Co4' C1' 149.2(2)
C45' Co4' B2' 164.2(2)
C45' Co4' B3' 119.2(2)
C45' Co4' B6' 123.8(2)
C45' Co4' B7' 91.8(2)
C45' Co4' B10' 91.9(2)
C45' Co4' C42' 67.8(2)
C45' Co4' C43' 66.7(2)
C45' Co4' C44' 39.8(2)
C1' B5' B2' 48.1(2)
C1' B5' B3' 46.4(2)
C1' B5' H5' 109(3)
C1' B5' B9' 102.4(4)
C1' B5' B8' 99.3(3)
B2' B5' B3' 84.2(3)
B2' B5' H5' 119(3)
B3' B5' H5' 122(3)
B9' B5' B2' 55.8(3)
B9' B5' B3' 118.9(4)
B9' B5' H5' 118(3)
B9' B5' B8' 104.4(4)
B8' B5' B2' 118.8(4)
B8' B5' B3' 53.9(3)
B8' B5' H5' 121(3)
B11' B5' C1' 135.0(4)
B11' B5' B2' 106.4(4)
B11' B5' B3' 104.8(3)
B11' B5' H5' 116(3)
B11' B5' B9' 57.0(3)
B11' B5' B8' 56.9(3)
B2' B6' Co4' 66.9(2)
B2' B6' H6' 114(3)
Co4' B6' H6' 121(3)
B9' B6' B2' 60.4(3)
B9' B6' Co4' 112.4(3)
B9' B6' H6' 117(3)
B9' B6' B10' 107.8(4)
B10' B6' B2' 117.7(4)
B10' B6' Co4' 64.0(2)
B10' B6' H6' 123(3)
B13' B6' B2' 114.0(4)
B13' B6' Co4' 115.6(3)
B13' B6' H6' 116(3)
B13' B6' B9' 59.6(3)
B13' B6' B10' 61.0(3)
B2' B9' B5' 65.4(3)
B2' B9' H9' 111(3)
B5' B9' H9' 119(3)
B6' B9' B2' 61.5(3)
B6' B9' B5' 106.3(4)
B6' B9' H9' 125(3)
B11' B9' B2' 116.5(4)
B11' B9' B5' 58.9(3)
B11' B9' B6' 107.7(4)
B11' B9' H9' 121(3)
B11' B9' B13' 61.6(3)
B13' B9' B2' 115.0(4)
B13' B9' B5' 108.2(4)
B13' B9' B6' 59.6(3)
B13' B9' H9' 124(3)
B3' B8' B5' 68.1(3)
B3' B8' H8' 117(3)
B5' B8' H8' 126(3)
B7' B8' B3' 60.3(3)
B7' B8' B5' 106.9(4)
B7' B8' H8' 122(3)
B11' B8' B3' 118.4(4)
B11' B8' B5' 58.2(3)
B11' B8' H8' 118(3)
B11' B8' B7' 108.4(4)
C12' B8' B3' 111.5(4)
C12' B8' B5' 103.4(3)
C12' B8' H8' 120(3)
C12' B8' B7' 58.7(3)
C12' B8' B11' 59.6(3)
B3' B7' Co4' 66.7(2)
B3' B7' H7' 119(3)
B3' B7' B10' 117.9(4)
Co4' B7' H7' 121(3)
B8' B7' B3' 61.1(3)
B8' B7' Co4' 112.0(3)
B8' B7' H7' 121(3)
B8' B7' B10' 106.7(4)
B10' B7' Co4' 64.2(2)
B10' B7' H7' 118(3)
C12' B7' B3' 111.5(4)
C12' B7' Co4' 111.6(3)
C12' B7' B8' 57.9(3)
C12' B7' H7' 117(3)
C12' B7' B10' 58.7(3)
Co4' B10' H10' 121(3)
B6' B10' Co4' 67.4(2)
B6' B10' B7' 115.2(4)
B6' B10' H10' 125(3)
B6' B10' B13' 58.9(3)
B7' B10' Co4' 65.9(2)
B7' B10' H10' 117(3)
C12' B10' Co4' 111.9(3)
C12' B10' B6' 105.6(4)
C12' B10' B7' 57.4(3)
C12' B10' H10' 116(3)
C12' B10' B13' 58.9(3)
B13' B10' Co4' 116.7(3)
B13' B10' B7' 109.3(4)
B13' B10' H10' 116(3)
B5' B11' H11' 120(3)
B5' B11' B13' 110.5(4)
B9' B11' B5' 64.2(3)
B9' B11' B8' 116.7(4)
B9' B11' H11' 124(3)
B9' B11' B13' 59.2(3)
B8' B11' B5' 64.9(3)
B8' B11' H11' 113(3)
B8' B11' B13' 109.8(4)
C12' B11' B5' 107.1(4)
C12' B11' B9' 106.6(4)
C12' B11' B8' 57.7(3)
C12' B11' H11' 121(3)
C12' B11' B13' 58.9(3)
B13' B11' H11' 123(3)
B8' C12' B7' 63.4(3)
B8' C12' B10' 115.4(4)
B8' C12' B11' 62.7(3)
B8' C12' H12' 118(3)
B8' C12' B13' 117.5(4)
B7' C12' B10' 63.9(3)
B7' C12' B11' 114.7(4)
B7' C12' H12' 116(3)
B7' C12' B13' 118.1(4)
B10' C12' H12' 117(3)
B10' C12' B13' 62.6(3)
B11' C12' B10' 112.2(4)
B11' C12' H12' 121(3)
B11' C12' B13' 62.9(3)
B13' C12' H12' 114(3)
B6' B13' B9' 60.8(3)
B6' B13' B10' 60.1(3)
B6' B13' B11' 106.7(4)
B6' B13' H13' 129(3)
B9' B13' B10' 108.0(4)
B9' B13' B11' 59.2(3)
B9' B13' H13' 126(3)
B10' B13' B11' 105.2(4)
B10' B13' H13' 121(3)
B11' B13' H13' 119(3)
C12' B13' B6' 106.2(4)
C12' B13' B9' 105.9(4)
C12' B13' B10' 58.4(3)
C12' B13' B11' 58.2(3)
C12' B13' H13' 116(3)
Co4' C41' H41' 126.3
C42' C41' Co4' 70.8(3)
C42' C41' H41' 126.3
C42' C41' C45' 107.4(5)
C45' C41' Co4' 69.6(3)
C45' C41' H41' 126.3
Co4' C42' H42' 126.1
C41' C42' Co4' 68.9(3)
C41' C42' H42' 126.1
C43' C42' Co4' 71.2(3)
C43' C42' C41' 107.8(5)
C43' C42' H42' 126.1
Co4' C43' H43' 125.7
C42' C43' Co4' 69.1(3)
C42' C43' H43' 125.7
C42' C43' C44' 108.6(4)
C44' C43' Co4' 69.5(3)
C44' C43' H43' 125.7
Co4' C44' H44' 126.1
C43' C44' Co4' 70.9(3)
C43' C44' H44' 126.1
C45' C44' Co4' 68.9(3)
C45' C44' C43' 107.8(5)
C45' C44' H44' 126.1
Co4' C45' H45' 125.8
C41' C45' Co4' 69.4(3)
C41' C45' H45' 125.8
C44' C45' Co4' 71.3(3)
C44' C45' C41' 108.4(5)
C44' C45' H45' 125.8

loop_
_geom_bond_atom_site_label_1
_geom_bond_atom_site_label_2
_geom_bond_distance
C1 B2 1.575(7)
C1 B3 1.554(7)
C1 Co4 2.129(4)
C1 B5 1.792(7)
C1 C1' 1.533(6)
B2 H2 1.10(5)
B2 Co4 2.227(5)
B2 B5 2.000(8)
B2 B6 1.823(8)
B2 B9 1.828(8)
B3 H3 1.14(5)
B3 Co4 2.233(5)
B3 B5 2.098(8)
B3 B8 1.841(8)
B3 B7 1.838(8)
Co4 B6 2.168(5)
Co4 B7 2.208(5)
Co4 B10 2.144(6)
Co4 C41 2.118(5)
Co4 C42 2.096(5)
Co4 C43 2.075(5)
Co4 C44 2.077(5)
Co4 C45 2.115(5)
B5 H5 1.12(6)
B5 B9 1.887(8)
B5 B8 1.941(8)
B5 B11 1.810(8)
B6 H6 1.12(5)
B6 B9 1.788(8)
B6 B10 1.814(8)
B6 C12 1.702(7)
B9 H9 1.09(5)
B9 B11 1.771(8)
B9 C12 1.689(7)
B8 H8 1.17(5)
B8 B7 1.793(8)
B8 B11 1.756(8)
B8 B13 1.763(8)
B7 H7 1.10(5)
B7 B10 1.799(8)
B7 B13 1.763(8)
B10 H10 1.05(5)
B10 C12 1.728(7)
B10 B13 1.804(8)
B11 H11 0.99(6)
B11 C12 1.728(8)
B11 B13 1.793(8)
C12 H12 0.97(6)
C12 B13 1.726(8)
B13 H13 1.10(5)
C41 H41 1.0000
C41 C42 1.436(7)
C41 C45 1.427(7)
C42 H42 1.0000
C42 C43 1.430(7)
C43 H43 1.0000
C43 C44 1.453(7)
C44 H44 1.0000
C44 C45 1.439(7)
C45 H45 1.0000
C1' B2' 1.567(7)
C1' B3' 1.563(7)
C1' Co4' 2.122(4)
C1' B5' 1.810(7)
B2' H2' 1.10(5)
B2' Co4' 2.250(5)
B2' B5' 2.011(8)
B2' B6' 1.849(8)
B2' B9' 1.829(8)
B3' H3' 1.12(5)
B3' Co4' 2.210(5)
B3' B5' 2.102(7)
B3' B8' 1.831(8)
B3' B7' 1.816(8)
Co4' B6' 2.198(5)
Co4' B7' 2.170(5)
Co4' B10' 2.140(5)
Co4' C41' 2.067(5)
Co4' C42' 2.093(4)
Co4' C43' 2.121(5)
Co4' C44' 2.101(5)
Co4' C45' 2.070(5)
B5' H5' 1.07(5)
B5' B9' 1.894(8)
B5' B8' 1.921(8)
B5' B11' 1.801(8)
B6' H6' 1.05(5)
B6' B9' 1.785(8)
B6' B10' 1.787(8)
B6' B13' 1.765(8)
B9' H9' 1.07(5)
B9' B11' 1.764(8)
B9' B13' 1.765(8)
B8' H8' 1.17(5)
B8' B7' 1.784(8)
B8' B11' 1.776(7)
B8' C12' 1.690(7)
B7' H7' 1.12(5)
B7' B10' 1.817(7)
B7' C12' 1.704(7)
B10' H10' 1.09(5)
B10' C12' 1.729(7)
B10' B13' 1.802(8)
B11' H11' 1.09(5)
B11' C12' 1.724(7)
B11' B13' 1.807(8)
C12' H12' 0.93(5)
C12' B13' 1.738(7)
B13' H13' 1.14(5)
C41' H41' 1.0000
C41' C42' 1.434(7)
C41' C45' 1.447(8)
C42' H42' 1.0000
C42' C43' 1.431(7)
C43' H43' 1.0000
C43' C44' 1.432(7)
C44' H44' 1.0000
C44' C45' 1.420(7)
C45' H45' 1.0000

loop_
_geom_torsion_atom_site_label_1
_geom_torsion_atom_site_label_2
_geom_torsion_atom_site_label_3
_geom_torsion_atom_site_label_4
_geom_torsion
C1 B2 Co4 B3 -29.1(3)
C1 B2 Co4 B6 -149.0(4)
C1 B2 Co4 B7 -71.4(3)
C1 B2 Co4 B10 -119.5(3)
C1 B2 Co4 C41 77.9(3)
C1 B2 Co4 C42 53.7(4)
C1 B2 Co4 C43 151.5(7)
C1 B2 Co4 C44 152.6(3)
C1 B2 Co4 C45 117.5(3)
C1 B2 B5 B3 33.0(3)
C1 B2 B5 B9 163.9(4)
C1 B2 B5 B8 76.3(4)
C1 B2 B5 B11 135.9(4)
C1 B2 B6 Co4 33.2(4)
C1 B2 B6 B9 -103.2(5)
C1 B2 B6 B10 -8.0(6)
C1 B2 B6 C12 -72.7(5)
C1 B2 B9 B5 -15.3(4)
C1 B2 B9 B6 112.2(5)
C1 B2 B9 B11 15.6(6)
C1 B2 B9 C12 81.4(5)
C1 B3 Co4 B2 29.5(3)
C1 B3 Co4 B6 71.5(3)
C1 B3 Co4 B7 148.2(4)
C1 B3 Co4 B10 120.3(3)
C1 B3 Co4 C41 -76.3(3)
C1 B3 Co4 C42 -115.2(3)
C1 B3 Co4 C43 -150.7(3)
C1 B3 Co4 C44 -154.6(6)
C1 B3 Co4 C45 -56.9(5)
C1 B3 B5 B2 -34.5(3)
C1 B3 B5 B9 -80.3(4)
C1 B3 B5 B8 -166.5(4)
C1 B3 B5 B11 -140.2(4)
C1 B3 B8 B5 12.3(4)
C1 B3 B8 B7 -113.7(5)
C1 B3 B8 B11 -17.8(6)
C1 B3 B8 B13 -86.9(5)
C1 B3 B7 Co4 -34.3(4)
C1 B3 B7 B8 100.2(5)
C1 B3 B7 B10 4.8(7)
C1 B3 B7 B13 73.4(6)
C1 Co4 B6 B2 -20.3(3)
C1 Co4 B6 B9 20.6(3)
C1 Co4 B6 B10 119.5(3)
C1 Co4 B6 C12 83.8(3)
C1 Co4 B7 B3 20.5(3)
C1 Co4 B7 B8 -21.5(3)
C1 Co4 B7 B10 -121.0(3)
C1 Co4 B7 B13 -86.6(4)
C1 Co4 B10 B6 -67.7(3)
C1 Co4 B10 B7 65.6(3)
C1 Co4 B10 C12 -32.7(4)
C1 Co4 B10 B13 31.8(4)
C1 Co4 C41 C42 -116.8(3)
C1 Co4 C41 C45 122.9(3)
C1 Co4 C42 C41 72.9(3)
C1 Co4 C42 C43 -168.6(3)
C1 Co4 C43 C42 22.0(5)
C1 Co4 C43 C44 140.5(4)
C1 Co4 C44 C43 -132.4(5)
C1 Co4 C44 C45 -14.4(6)
C1 Co4 C45 C41 -67.5(3)
C1 Co4 C45 C44 173.3(3)
C1 B5 B9 B2 12.3(3)
C1 B5 B9 B6 -33.6(5)
C1 B5 B9 B11 -135.2(4)
C1 B5 B9 C12 -94.4(4)
C1 B5 B8 B3 -9.8(3)
C1 B5 B8 B7 37.6(4)
C1 B5 B8 B11 138.8(4)
C1 B5 B8 B13 100.0(4)
C1 B5 B11 B9 75.2(6)
C1 B5 B11 B8 -66.4(6)
C1 B5 B11 C12 35.1(7)
C1 B5 B11 B13 -27.0(7)
C1 C1' B2' Co4' -129.1(4)
C1 C1' B2' B5' 116.4(4)
C1 C1' B2' B6' -161.3(4)
C1 C1' B2' B9' 131.8(4)
C1 C1' B3' Co4' 128.5(4)
C1 C1' B3' B5' -118.3(4)
C1 C1' B3' B8' -131.1(4)
C1 C1' B3' B7' 162.5(4)
C1 C1' Co4' B2' 112.3(5)
C1 C1' Co4' B3' -112.9(5)
C1 C1' Co4' B6' 135.0(4)
C1 C1' Co4' B7' -136.5(4)
C1 C1' Co4' B10' 178.5(4)
C1 C1' Co4' C41' 47.4(7)
C1 C1' Co4' C42' 39.6(5)
C1 C1' Co4' C43' 3.5(4)
C1 C1' Co4' C44' -34.2(5)
C1 C1' Co4' C45' -48.4(6)
C1 C1' B5' B2' -112.1(5)
C1 C1' B5' B3' 115.9(5)
C1 C1' B5' B9' -125.7(4)
C1 C1' B5' B8' 127.3(4)
C1 C1' B5' B11' 179.0(5)
B2 C1 B3 Co4 -54.0(4)
B2 C1 B3 B5 58.9(4)
B2 C1 B3 B8 46.3(6)
B2 C1 B3 B7 -20.0(7)
B2 C1 Co4 B3 134.7(4)
B2 C1 Co4 B6 22.9(3)
B2 C1 Co4 B7 111.3(3)
B2 C1 Co4 B10 67.9(3)
B2 C1 Co4 C41 -111.8(3)
B2 C1 Co4 C42 -149.8(3)
B2 C1 Co4 C43 -164.9(4)
B2 C1 Co4 C44 -65.4(5)
B2 C1 Co4 C45 -75.6(3)
B2 C1 B5 B3 -131.4(4)
B2 C1 B5 B9 -13.7(4)
B2 C1 B5 B8 -120.4(4)
B2 C1 B5 B11 -70.3(6)
B2 C1 C1' B2' -43.3(6)
B2 C1 C1' B3' 133.6(4)
B2 C1 C1' Co4' -135.3(4)
B2 C1 C1' B5' 42.2(6)
B2 Co4 B6 B9 41.0(3)
B2 Co4 B6 B10 139.8(4)
B2 Co4 B6 C12 104.1(4)
B2 Co4 B7 B3 60.3(3)
B2 Co4 B7 B8 18.3(4)
B2 Co4 B7 B10 -81.2(3)
B2 Co4 B7 B13 -46.9(4)
B2 Co4 B10 B6 -29.1(3)
B2 Co4 B10 B7 104.2(3)
B2 Co4 B10 C12 5.9(3)
B2 Co4 B10 B13 70.4(4)
B2 Co4 C41 C42 -158.3(3)
B2 Co4 C41 C45 81.4(3)
B2 Co4 C42 C41 37.1(5)
B2 Co4 C42 C43 155.6(3)
B2 Co4 C43 C42 -117.1(8)
B2 Co4 C43 C44 1.4(9)
B2 Co4 C44 C43 -179.6(3)
B2 Co4 C44 C45 -61.6(4)
B2 Co4 C45 C41 -108.9(3)
B2 Co4 C45 C44 131.9(3)
B2 B5 B9 B6 -45.9(3)
B2 B5 B9 B11 -147.6(4)
B2 B5 B9 C12 -106.8(4)
B2 B5 B8 B3 -57.6(4)
B2 B5 B8 B7 -10.1(5)
B2 B5 B8 B11 91.1(4)
B2 B5 B8 B13 52.2(5)
B2 B5 B11 B9 27.6(3)
B2 B5 B11 B8 -113.9(4)
B2 B5 B11 C12 -12.4(5)
B2 B5 B11 B13 -74.5(5)
B2 B6 B9 B5 48.5(3)
B2 B6 B9 B11 110.6(4)
B2 B6 B9 C12 146.0(4)
B2 B6 B10 Co4 42.3(3)
B2 B6 B10 B7 -5.4(6)
B2 B6 B10 C12 -98.4(5)
B2 B6 B10 B13 -68.6(5)
B2 B6 C12 B9 -31.5(4)
B2 B6 C12 B10 110.9(4)
B2 B6 C12 B11 6.7(5)
B2 B6 C12 B13 77.1(5)
B2 B9 B11 B5 -32.8(4)
B2 B9 B11 B8 6.9(6)
B2 B9 B11 C12 100.2(4)
B2 B9 B11 B13 72.1(5)
B2 B9 C12 B6 31.5(4)
B2 B9 C12 B10 -6.2(6)
B2 B9 C12 B11 -108.9(4)
B2 B9 C12 B13 -77.7(5)
B3 C1 B2 Co4 54.3(4)
B3 C1 B2 B5 -61.2(5)
B3 C1 B2 B6 21.6(7)
B3 C1 B2 B9 -45.9(6)
B3 C1 Co4 B2 -134.7(4)
B3 C1 Co4 B6 -111.8(3)
B3 C1 Co4 B7 -23.4(3)
B3 C1 Co4 B10 -66.8(3)
B3 C1 Co4 C41 113.5(3)
B3 C1 Co4 C42 75.4(3)
B3 C1 Co4 C43 60.4(5)
B3 C1 Co4 C44 159.9(4)
B3 C1 Co4 C45 149.6(3)
B3 C1 B5 B2 131.4(4)
B3 C1 B5 B9 117.7(4)
B3 C1 B5 B8 11.0(3)
B3 C1 B5 B11 61.1(6)
B3 C1 C1' B2' 134.7(4)
B3 C1 C1' B3' -48.4(6)
B3 C1 C1' Co4' 42.7(6)
B3 C1 C1' B5' -139.8(4)
B3 Co4 B6 B2 -59.4(3)
B3 Co4 B6 B9 -18.5(4)
B3 Co4 B6 B10 80.4(3)
B3 Co4 B6 C12 44.6(4)
B3 Co4 B7 B8 -42.0(3)
B3 Co4 B7 B10 -141.5(4)
B3 Co4 B7 B13 -107.2(4)
B3 Co4 B10 B6 -105.4(3)
B3 Co4 B10 B7 28.0(3)
B3 Co4 B10 C12 -70.3(3)
B3 Co4 B10 B13 -5.9(4)
B3 Co4 C41 C42 -76.3(3)
B3 Co4 C41 C45 163.4(3)
B3 Co4 C42 C41 113.4(3)
B3 Co4 C42 C43 -128.2(3)
B3 Co4 C43 C42 63.5(4)
B3 Co4 C43 C44 -178.0(3)
B3 Co4 C44 C43 5.2(8)
B3 Co4 C44 C45 123.1(6)
B3 Co4 C45 C41 -29.4(5)
B3 Co4 C45 C44 -148.6(4)
B3 B5 B9 B2 59.4(4)
B3 B5 B9 B6 13.5(5)
B3 B5 B9 B11 -88.2(4)
B3 B5 B9 C12 -47.4(5)
B3 B5 B8 B7 47.5(3)
B3 B5 B8 B11 148.6(4)
B3 B5 B8 B13 109.8(4)
B3 B5 B11 B9 115.9(4)
B3 B5 B11 B8 -25.7(3)
B3 B5 B11 C12 75.8(4)
B3 B5 B11 B13 13.7(5)
B3 B8 B7 Co4 44.5(3)
B3 B8 B7 B10 112.5(4)
B3 B8 B7 B13 151.5(4)
B3 B8 B11 B5 32.9(4)
B3 B8 B11 B9 -5.9(6)
B3 B8 B11 C12 -67.7(5)
B3 B8 B11 B13 -103.9(5)
B3 B8 B13 B7 -27.2(4)
B3 B8 B13 B10 11.9(6)
B3 B8 B13 B11 109.8(4)
B3 B8 B13 C12 73.6(5)
B3 B7 B10 Co4 -40.1(4)
B3 B7 B10 B6 6.9(6)
B3 B7 B10 C12 67.7(5)
B3 B7 B10 B13 104.0(5)
B3 B7 B13 B8 27.3(4)
B3 B7 B13 B10 -109.3(4)
B3 B7 B13 B11 -10.6(5)
B3 B7 B13 C12 -72.5(5)
Co4 C1 B2 B5 -115.4(3)
Co4 C1 B2 B6 -32.7(4)
Co4 C1 B2 B9 -100.2(4)
Co4 C1 B3 B5 113.0(3)
Co4 C1 B3 B8 100.4(4)
Co4 C1 B3 B7 34.1(4)
Co4 C1 B5 B2 64.2(3)
Co4 C1 B5 B3 -67.1(3)
Co4 C1 B5 B9 50.6(4)
Co4 C1 B5 B8 -56.1(3)
Co4 C1 B5 B11 -6.0(6)
Co4 C1 C1' B2' -133.1(4)
Co4 C1 C1' B3' 43.8(6)
Co4 C1 C1' Co4' 134.9(3)
Co4 C1 C1' B5' -47.6(6)
Co4 B2 B5 C1 -55.9(3)
Co4 B2 B5 B3 -22.9(3)
Co4 B2 B5 B9 108.1(3)
Co4 B2 B5 B8 20.5(4)
Co4 B2 B5 B11 80.0(4)
Co4 B2 B6 B9 -136.4(3)
Co4 B2 B6 B10 -41.2(3)
Co4 B2 B6 C12 -105.9(3)
Co4 B2 B9 B5 -86.6(3)
Co4 B2 B9 B6 40.9(3)
Co4 B2 B9 B11 -55.6(5)
Co4 B2 B9 C12 10.1(5)
Co4 B3 B5 C1 57.2(3)
Co4 B3 B5 B2 22.7(3)
Co4 B3 B5 B9 -23.1(4)
Co4 B3 B5 B8 -109.3(3)
Co4 B3 B5 B11 -83.1(3)
Co4 B3 B8 B5 83.1(3)
Co4 B3 B8 B7 -42.9(3)
Co4 B3 B8 B11 53.0(5)
Co4 B3 B8 B13 -16.1(5)
Co4 B3 B7 B8 134.5(3)
Co4 B3 B7 B10 39.1(3)
Co4 B3 B7 B13 107.6(4)
Co4 B6 B9 B2 -43.8(3)
Co4 B6 B9 B5 4.7(5)
Co4 B6 B9 B11 66.8(4)
Co4 B6 B9 C12 102.2(4)
Co4 B6 B10 B7 -47.7(3)
Co4 B6 B10 C12 -140.7(3)
Co4 B6 B10 B13 -110.9(4)
Co4 B6 C12 B9 -104.4(4)
Co4 B6 C12 B10 38.0(3)
Co4 B6 C12 B11 -66.2(5)
Co4 B6 C12 B13 4.2(5)
Co4 B7 B10 B6 47.0(3)
Co4 B7 B10 C12 107.7(3)
Co4 B7 B10 B13 144.1(3)
Co4 B7 B13 B8 101.2(4)
Co4 B7 B13 B10 -35.4(3)
Co4 B7 B13 B11 63.3(5)
Co4 B7 B13 C12 1.4(5)
Co4 B10 C12 B6 -38.5(3)
Co4 B10 C12 B9 -1.0(5)
Co4 B10 C12 B11 68.2(4)
Co4 B10 C12 B13 107.9(4)
Co4 B10 B13 B8 -2.3(5)
Co4 B10 B13 B7 37.1(3)
Co4 B10 B13 B11 -64.5(5)
Co4 B10 B13 C12 -100.8(4)
Co4 C41 C42 C43 -59.6(3)
Co4 C41 C45 C44 58.5(3)
Co4 C42 C43 C44 -59.9(3)
Co4 C43 C44 C45 -61.5(3)
Co4 C44 C45 C41 -59.7(3)
B5 C1 B2 Co4 115.4(3)
B5 C1 B2 B6 82.7(5)
B5 C1 B2 B9 15.3(4)
B5 C1 B3 Co4 -113.0(3)
B5 C1 B3 B8 -12.6(4)
B5 C1 B3 B7 -78.9(5)
B5 C1 Co4 B2 -64.5(3)
B5 C1 Co4 B3 70.2(3)
B5 C1 Co4 B6 -41.6(3)
B5 C1 Co4 B7 46.8(3)
B5 C1 Co4 B10 3.4(3)
B5 C1 Co4 C41 -176.3(3)
B5 C1 Co4 C42 145.7(3)
B5 C1 Co4 C43 130.6(4)
B5 C1 Co4 C44 -129.9(5)
B5 C1 Co4 C45 -140.1(3)
B5 C1 C1' B2' 42.1(6)
B5 C1 C1' B3' -141.0(4)
B5 C1 C1' Co4' -49.9(6)
B5 C1 C1' B5' 127.6(4)
B5 B2 Co4 C1 51.0(3)
B5 B2 Co4 B3 22.0(3)
B5 B2 Co4 B6 -97.9(3)
B5 B2 Co4 B7 -20.4(3)
B5 B2 Co4 B10 -68.4(3)
B5 B2 Co4 C41 129.0(3)
B5 B2 Co4 C42 104.8(4)
B5 B2 Co4 C43 -157.5(7)
B5 B2 Co4 C44 -156.4(3)
B5 B2 Co4 C45 168.5(3)
B5 B2 B6 Co4 92.7(3)
B5 B2 B6 B9 -43.7(3)
B5 B2 B6 B10 51.5(5)
B5 B2 B6 C12 -13.2(4)
B5 B2 B9 B6 127.5(4)
B5 B2 B9 B11 30.9(4)
B5 B2 B9 C12 96.7(4)
B5 B3 Co4 C1 -50.3(3)
B5 B3 Co4 B2 -20.8(2)
B5 B3 Co4 B6 21.2(3)
B5 B3 Co4 B7 98.0(3)
B5 B3 Co4 B10 70.0(3)
B5 B3 Co4 C41 -126.6(3)
B5 B3 Co4 C42 -165.4(3)
B5 B3 Co4 C43 159.1(3)
B5 B3 Co4 C44 155.2(5)
B5 B3 Co4 C45 -107.2(4)
B5 B3 B8 B7 -126.0(4)
B5 B3 B8 B11 -30.1(4)
B5 B3 B8 B13 -99.1(4)
B5 B3 B7 Co4 -90.1(3)
B5 B3 B7 B8 44.4(3)
B5 B3 B7 B10 -51.0(5)
B5 B3 B7 B13 17.5(5)
B5 B9 B11 B8 39.7(4)
B5 B9 B11 C12 133.0(4)
B5 B9 B11 B13 104.9(4)
B5 B9 C12 B6 100.0(4)
B5 B9 C12 B10 62.3(5)
B5 B9 C12 B11 -40.4(4)
B5 B9 C12 B13 -9.2(5)
B5 B8 B7 B3 -51.2(3)
B5 B8 B7 Co4 -6.7(5)
B5 B8 B7 B10 61.3(5)
B5 B8 B7 B13 100.3(4)
B5 B8 B11 B9 -38.8(4)
B5 B8 B11 C12 -100.6(4)
B5 B8 B11 B13 -136.8(4)
B5 B8 B13 B7 -99.5(4)
B5 B8 B13 B10 -60.4(5)
B5 B8 B13 B11 37.5(4)
B5 B8 B13 C12 1.3(5)
B5 B11 C12 B6 4.3(5)
B5 B11 C12 B9 43.0(4)
B5 B11 C12 B10 -65.9(5)
B5 B11 C12 B13 -105.8(4)
B5 B11 B13 B8 -42.2(4)
B5 B11 B13 B7 -3.4(5)
B5 B11 B13 B10 60.1(5)
B5 B11 B13 C12 96.3(4)
B6 B2 Co4 C1 149.0(4)
B6 B2 Co4 B3 119.9(3)
B6 B2 Co4 B7 77.5(3)
B6 B2 Co4 B10 29.5(3)
B6 B2 Co4 C41 -133.1(3)
B6 B2 Co4 C42 -157.3(3)
B6 B2 Co4 C43 -59.5(8)
B6 B2 Co4 C44 -58.4(3)
B6 B2 Co4 C45 -93.6(3)
B6 B2 B5 C1 -120.4(4)
B6 B2 B5 B3 -87.4(3)
B6 B2 B5 B9 43.5(3)
B6 B2 B5 B8 -44.0(5)
B6 B2 B5 B11 15.5(4)
B6 B2 B9 B5 -127.5(4)
B6 B2 B9 B11 -96.6(4)
B6 B2 B9 C12 -30.8(4)
B6 Co4 B7 B3 107.8(3)
B6 Co4 B7 B8 65.8(4)
B6 Co4 B7 B10 -33.7(3)
B6 Co4 B7 B13 0.6(4)
B6 Co4 B10 B7 133.4(4)
B6 Co4 B10 C12 35.1(3)
B6 Co4 B10 B13 99.5(4)
B6 Co4 C41 C42 150.9(3)
B6 Co4 C41 C45 30.6(4)
B6 Co4 C42 C41 -85.7(7)
B6 Co4 C42 C43 32.8(7)
B6 Co4 C43 C42 -167.2(3)
B6 Co4 C43 C44 -48.7(4)
B6 Co4 C44 C43 140.4(3)
B6 Co4 C44 C45 -101.7(3)
B6 Co4 C45 C41 -158.5(3)
B6 Co4 C45 C44 82.2(3)
B6 B9 B11 B5 -98.2(4)
B6 B9 B11 B8 -58.5(5)
B6 B9 B11 C12 34.8(4)
B6 B9 B11 B13 6.7(5)
B6 B9 C12 B10 -37.6(4)
B6 B9 C12 B11 -140.4(4)
B6 B9 C12 B13 -109.2(5)
B6 B10 C12 B9 37.6(4)
B6 B10 C12 B11 106.7(4)
B6 B10 C12 B13 146.4(4)
B6 B10 B13 B8 69.1(5)
B6 B10 B13 B7 108.5(4)
B6 B10 B13 B11 6.9(5)
B6 B10 B13 C12 -29.4(4)
B6 C12 B13 B8 -67.7(5)
B6 C12 B13 B7 -3.5(6)
B6 C12 B13 B10 34.1(4)
B6 C12 B13 B11 -104.1(5)
B9 B2 Co4 C1 110.4(4)
B9 B2 Co4 B3 81.4(3)
B9 B2 Co4 B6 -38.5(3)
B9 B2 Co4 B7 39.0(3)
B9 B2 Co4 B10 -9.0(3)
B9 B2 Co4 C41 -171.6(3)
B9 B2 Co4 C42 164.2(3)
B9 B2 Co4 C43 -98.1(8)
B9 B2 Co4 C44 -97.0(4)
B9 B2 Co4 C45 -132.1(3)
B9 B2 B5 C1 -163.9(4)
B9 B2 B5 B3 -130.9(4)
B9 B2 B5 B8 -87.6(4)
B9 B2 B5 B11 -28.1(4)
B9 B2 B6 Co4 136.4(3)
B9 B2 B6 B10 95.1(5)
B9 B2 B6 C12 30.4(4)
B9 B5 B8 B3 -116.1(4)
B9 B5 B8 B7 -68.7(4)
B9 B5 B8 B11 32.5(4)
B9 B5 B8 B13 -6.3(5)
B9 B5 B11 B8 -141.6(4)
B9 B5 B11 C12 -40.1(4)
B9 B5 B11 B13 -102.2(4)
B9 B6 B10 Co4 107.9(3)
B9 B6 B10 B7 60.2(5)
B9 B6 B10 C12 -32.8(3)
B9 B6 B10 B13 -3.0(5)
B9 B6 C12 B10 142.4(4)
B9 B6 C12 B11 38.2(4)
B9 B6 C12 B13 108.5(5)
B9 B11 C12 B6 -38.7(4)
B9 B11 C12 B10 -108.9(4)
B9 B11 C12 B13 -148.8(4)
B9 B11 B13 B8 -110.8(4)
B9 B11 B13 B7 -72.0(5)
B9 B11 B13 B10 -8.5(5)
B9 B11 B13 C12 27.8(4)
B9 C12 B13 B8 5.2(6)
B9 C12 B13 B7 69.4(5)
B9 C12 B13 B10 107.1(5)
B9 C12 B13 B11 -31.2(4)
B8 B3 Co4 C1 -108.4(4)
B8 B3 Co4 B2 -78.9(3)
B8 B3 Co4 B6 -36.9(3)
B8 B3 Co4 B7 39.8(3)
B8 B3 Co4 B10 11.9(3)
B8 B3 Co4 C41 175.3(3)
B8 B3 Co4 C42 136.4(3)
B8 B3 Co4 C43 100.9(3)
B8 B3 Co4 C44 97.0(7)
B8 B3 Co4 C45 -165.3(3)
B8 B3 B5 C1 166.5(4)
B8 B3 B5 B2 132.0(4)
B8 B3 B5 B9 86.2(4)
B8 B3 B5 B11 26.3(3)
B8 B3 B7 Co4 -134.5(3)
B8 B3 B7 B10 -95.4(5)
B8 B3 B7 B13 -26.9(4)
B8 B5 B9 B2 115.7(4)
B8 B5 B9 B6 69.7(4)
B8 B5 B9 B11 -31.9(3)
B8 B5 B9 C12 8.9(5)
B8 B5 B11 B9 141.6(4)
B8 B5 B11 C12 101.5(4)
B8 B5 B11 B13 39.4(4)
B8 B7 B10 Co4 -105.8(3)
B8 B7 B10 B6 -58.8(5)
B8 B7 B10 C12 2.0(5)
B8 B7 B10 B13 38.3(4)
B8 B7 B13 B10 -136.6(4)
B8 B7 B13 B11 -37.9(4)
B8 B7 B13 C12 -99.8(4)
B8 B11 C12 B6 73.5(5)
B8 B11 C12 B9 112.2(4)
B8 B11 C12 B10 3.3(5)
B8 B11 C12 B13 -36.6(4)
B8 B11 B13 B7 38.8(4)
B8 B11 B13 B10 102.3(4)
B8 B11 B13 C12 138.6(4)
B7 B3 Co4 C1 -148.2(4)
B7 B3 Co4 B2 -118.7(3)
B7 B3 Co4 B6 -76.7(3)
B7 B3 Co4 B10 -27.9(3)
B7 B3 Co4 C41 135.5(3)
B7 B3 Co4 C42 96.6(3)
B7 B3 Co4 C43 61.1(3)
B7 B3 Co4 C44 57.2(7)
B7 B3 Co4 C45 154.9(3)
B7 B3 B5 C1 122.3(4)
B7 B3 B5 B2 87.8(3)
B7 B3 B5 B9 42.0(5)
B7 B3 B5 B8 -44.2(3)
B7 B3 B5 B11 -17.9(4)
B7 B3 B8 B5 126.0(4)
B7 B3 B8 B11 95.9(5)
B7 B3 B8 B13 26.8(4)
B7 Co4 B6 B2 -106.6(3)
B7 Co4 B6 B9 -65.7(4)
B7 Co4 B6 B10 33.2(3)
B7 Co4 B6 C12 -2.6(3)
B7 Co4 B10 B6 -133.4(4)
B7 Co4 B10 C12 -98.3(4)
B7 Co4 B10 B13 -33.8(3)
B7 Co4 C41 C42 -25.4(4)
B7 Co4 C41 C45 -145.7(3)
B7 Co4 C42 C41 162.7(3)
B7 Co4 C42 C43 -78.8(3)
B7 Co4 C43 C42 104.8(3)
B7 Co4 C43 C44 -136.7(3)
B7 Co4 C44 C43 51.4(4)
B7 Co4 C44 C45 169.3(3)
B7 Co4 C45 C41 94.3(6)
B7 Co4 C45 C44 -24.9(7)
B7 B8 B11 B5 98.7(4)
B7 B8 B11 B9 59.9(5)
B7 B8 B11 C12 -1.9(5)
B7 B8 B11 B13 -38.1(4)
B7 B8 B13 B10 39.1(4)
B7 B8 B13 B11 137.0(4)
B7 B8 B13 C12 100.8(4)
B7 B10 C12 B6 -110.0(4)
B7 B10 C12 B9 -72.4(5)
B7 B10 C12 B11 -3.3(5)
B7 B10 C12 B13 36.4(4)
B7 B10 B13 B8 -39.4(4)
B7 B10 B13 B11 -101.6(4)
B7 B10 B13 C12 -137.9(4)
B10 Co4 B6 B2 -139.8(4)
B10 Co4 B6 B9 -98.9(4)
B10 Co4 B6 C12 -35.7(3)
B10 Co4 B7 B3 141.5(4)
B10 Co4 B7 B8 99.5(4)
B10 Co4 B7 B13 34.3(3)
B10 Co4 C41 C42 63.9(6)
B10 Co4 C41 C45 -56.4(6)
B10 Co4 C42 C41 -151.1(3)
B10 Co4 C42 C43 -32.6(4)
B10 Co4 C43 C42 153.5(3)
B10 Co4 C43 C44 -87.9(3)
B10 Co4 C44 C43 90.8(3)
B10 Co4 C44 C45 -151.3(3)
B10 Co4 C45 C41 153.9(3)
B10 Co4 C45 C44 34.7(4)
B10 B6 B9 B2 -112.8(4)
B10 B6 B9 B5 -64.4(4)
B10 B6 B9 B11 -2.2(5)
B10 B6 B9 C12 33.2(4)
B10 B6 C12 B9 -142.4(4)
B10 B6 C12 B11 -104.2(4)
B10 B6 C12 B13 -33.8(4)
B10 B7 B13 B8 136.6(4)
B10 B7 B13 B11 98.7(4)
B10 B7 B13 C12 36.8(4)
B10 C12 B13 B8 -101.9(4)
B10 C12 B13 B7 -37.7(4)
B10 C12 B13 B11 -138.2(4)
B11 B5 B9 B2 147.6(4)
B11 B5 B9 B6 101.6(4)
B11 B5 B9 C12 40.8(4)
B11 B5 B8 B3 -148.6(4)
B11 B5 B8 B7 -101.2(4)
B11 B5 B8 B13 -38.9(4)
B11 B9 C12 B6 140.4(4)
B11 B9 C12 B10 102.8(4)
B11 B9 C12 B13 31.2(4)
B11 B8 B7 B3 -112.5(4)
B11 B8 B7 Co4 -68.0(4)
B11 B8 B7 B10 0.0(5)
B11 B8 B7 B13 38.9(4)
B11 B8 B13 B7 -137.0(4)
B11 B8 B13 B10 -97.9(4)
B11 B8 B13 C12 -36.2(4)
B11 C12 B13 B8 36.4(4)
B11 C12 B13 B7 100.6(4)
B11 C12 B13 B10 138.2(4)
C12 B6 B9 B2 -146.0(4)
C12 B6 B9 B5 -97.5(4)
C12 B6 B9 B11 -35.4(4)
C12 B6 B10 Co4 140.7(3)
C12 B6 B10 B7 93.0(4)
C12 B6 B10 B13 29.8(4)
C12 B9 B11 B5 -133.0(4)
C12 B9 B11 B8 -93.3(5)
C12 B9 B11 B13 -28.1(4)
C12 B10 B13 B8 98.5(4)
C12 B10 B13 B7 137.9(4)
C12 B10 B13 B11 36.3(4)
C12 B11 B13 B8 -138.6(4)
C12 B11 B13 B7 -99.8(4)
C12 B11 B13 B10 -36.2(4)
B13 B8 B7 B3 -151.5(4)
B13 B8 B7 Co4 -106.9(4)
B13 B8 B7 B10 -39.0(4)
B13 B8 B11 B5 136.8(4)
B13 B8 B11 B9 98.0(5)
B13 B8 B11 C12 36.2(4)
B13 B7 B10 Co4 -144.1(3)
B13 B7 B10 B6 -97.1(4)
B13 B7 B10 C12 -36.4(4)
B13 B10 C12 B6 -146.4(4)
B13 B10 C12 B9 -108.9(5)
B13 B10 C12 B11 -39.7(4)
B13 B11 C12 B6 110.1(4)
B13 B11 C12 B9 148.8(4)
B13 B11 C12 B10 39.9(4)
C41 Co4 B6 B2 75.9(3)
C41 Co4 B6 B9 116.8(4)
C41 Co4 B6 B10 -144.3(3)
C41 Co4 B6 C12 180.0(3)
C41 Co4 B7 B3 -74.8(4)
C41 Co4 B7 B8 -116.9(4)
C41 Co4 B7 B10 143.7(3)
C41 Co4 B7 B13 178.0(3)
C41 Co4 B10 B6 111.5(5)
C41 Co4 B10 B7 -115.1(5)
C41 Co4 B10 C12 146.6(4)
C41 Co4 B10 B13 -148.9(4)
C41 Co4 C42 C43 118.5(4)
C41 Co4 C43 C42 -37.7(3)
C41 Co4 C43 C44 80.8(3)
C41 Co4 C44 C43 -80.9(3)
C41 Co4 C44 C45 37.0(3)
C41 Co4 C45 C44 -119.2(4)
C41 C42 C43 Co4 60.7(3)
C41 C42 C43 C44 0.8(5)
C42 Co4 B6 B2 139.9(6)
C42 Co4 B6 B9 -179.2(5)
C42 Co4 B6 B10 -80.3(6)
C42 Co4 B6 C12 -116.0(6)
C42 Co4 B7 B3 -91.0(3)
C42 Co4 B7 B8 -133.1(3)
C42 Co4 B7 B10 127.5(3)
C42 Co4 B7 B13 161.8(4)
C42 Co4 B10 B6 155.6(3)
C42 Co4 B10 B7 -71.0(3)
C42 Co4 B10 C12 -169.3(3)
C42 Co4 B10 B13 -104.9(4)
C42 Co4 C41 C45 -120.3(4)
C42 Co4 C43 C44 118.5(4)
C42 Co4 C44 C43 -37.6(3)
C42 Co4 C44 C45 80.3(3)
C42 Co4 C45 C41 36.9(3)
C42 Co4 C45 C44 -82.3(3)
C42 C41 C45 Co4 -58.6(3)
C42 C41 C45 C44 -0.1(5)
C42 C43 C44 Co4 60.6(3)
C42 C43 C44 C45 -0.8(5)
C43 Co4 B6 B2 164.2(3)
C43 Co4 B6 B9 -154.9(3)
C43 Co4 B6 B10 -56.0(3)
C43 Co4 B6 C12 -91.7(4)
C43 Co4 B7 B3 -130.2(3)
C43 Co4 B7 B8 -172.2(4)
C43 Co4 B7 B10 88.3(3)
C43 Co4 B7 B13 122.6(4)
C43 Co4 B10 B6 135.3(3)
C43 Co4 B10 B7 -91.3(3)
C43 Co4 B10 C12 170.4(4)
C43 Co4 B10 B13 -125.2(4)
C43 Co4 C41 C42 38.0(3)
C43 Co4 C41 C45 -82.4(3)
C43 Co4 C42 C41 -118.5(4)
C43 Co4 C44 C45 117.9(4)
C43 Co4 C45 C41 80.5(3)
C43 Co4 C45 C44 -38.8(3)
C43 C44 C45 Co4 60.3(3)
C43 C44 C45 C41 0.6(5)
C44 Co4 B6 B2 134.7(3)
C44 Co4 B6 B9 175.6(4)
C44 Co4 B6 B10 -85.5(3)
C44 Co4 B6 C12 -121.2(4)
C44 Co4 B7 B3 -161.1(3)
C44 Co4 B7 B8 156.9(3)
C44 Co4 B7 B10 57.4(3)
C44 Co4 B7 B13 91.8(4)
C44 Co4 B10 B6 94.3(3)
C44 Co4 B10 B7 -132.3(3)
C44 Co4 B10 C12 129.4(4)
C44 Co4 B10 B13 -166.1(4)
C44 Co4 C41 C42 82.6(3)
C44 Co4 C41 C45 -37.7(3)
C44 Co4 C42 C41 -80.1(3)
C44 Co4 C42 C43 38.4(3)
C44 Co4 C43 C42 -118.5(4)
C44 Co4 C45 C41 119.2(4)
C45 Co4 B6 B2 94.9(3)
C45 Co4 B6 B9 135.9(3)
C45 Co4 B6 B10 -125.2(3)
C45 Co4 B6 C12 -161.0(3)
C45 Co4 B7 B3 -143.0(5)
C45 Co4 B7 B8 175.0(4)
C45 Co4 B7 B10 75.5(6)
C45 Co4 B7 B13 109.8(6)
C45 Co4 B10 B6 72.8(3)
C45 Co4 B10 B7 -153.8(3)
C45 Co4 B10 C12 107.9(3)
C45 Co4 B10 B13 172.3(3)
C45 Co4 C41 C42 120.3(4)
C45 Co4 C42 C41 -36.5(3)
C45 Co4 C42 C43 82.0(3)
C45 Co4 C43 C42 -80.5(3)
C45 Co4 C43 C44 38.0(3)
C45 Co4 C44 C43 -117.9(4)
C45 C41 C42 Co4 59.1(3)
C45 C41 C42 C43 -0.4(6)
C1' C1 B2 Co4 -127.8(4)
C1' C1 B2 B5 116.8(4)
C1' C1 B2 B6 -160.5(4)
C1' C1 B2 B9 132.1(4)
C1' C1 B3 Co4 128.1(4)
C1' C1 B3 B5 -119.0(5)
C1' C1 B3 B8 -131.5(4)
C1' C1 B3 B7 162.1(4)
C1' C1 Co4 B2 111.2(5)
C1' C1 Co4 B3 -114.1(5)
C1' C1 Co4 B6 134.1(4)
C1' C1 Co4 B7 -137.5(4)
C1' C1 Co4 B10 179.1(4)
C1' C1 Co4 C41 -0.6(4)
C1' C1 Co4 C42 -38.7(5)
C1' C1 Co4 C43 -53.7(6)
C1' C1 Co4 C44 45.8(7)
C1' C1 Co4 C45 35.5(5)
C1' C1 B5 B2 -111.9(5)
C1' C1 B5 B3 116.7(5)
C1' C1 B5 B9 -125.6(4)
C1' C1 B5 B8 127.7(4)
C1' C1 B5 B11 177.8(5)
C1' B2' Co4' B3' -29.4(3)
C1' B2' Co4' B6' -149.4(4)
C1' B2' Co4' B7' -71.9(3)
C1' B2' Co4' B10' -120.8(3)
C1' B2' Co4' C41' 152.5(3)
C1' B2' Co4' C42' 119.0(3)
C1' B2' Co4' C43' 79.4(3)
C1' B2' Co4' C44' 56.2(4)
C1' B2' Co4' C45' 141.5(7)
C1' B2' B5' B3' 32.8(3)
C1' B2' B5' B9' 163.9(4)
C1' B2' B5' B8' 75.7(4)
C1' B2' B5' B11' 136.6(4)
C1' B2' B6' Co4' 32.4(4)
C1' B2' B6' B9' -103.6(5)
C1' B2' B6' B10' -7.9(6)
C1' B2' B6' B13' -76.5(5)
C1' B2' B9' B5' -15.4(4)
C1' B2' B9' B6' 111.4(4)
C1' B2' B9' B11' 14.8(6)
C1' B2' B9' B13' 84.1(5)
C1' B3' Co4' B2' 29.2(3)
C1' B3' Co4' B6' 71.3(3)
C1' B3' Co4' B7' 148.0(4)
C1' B3' Co4' B10' 119.1(3)
C1' B3' Co4' C41' -155.4(5)
C1' B3' Co4' C42' -53.2(5)
C1' B3' Co4' C43' -73.4(3)
C1' B3' Co4' C44' -112.1(3)
C1' B3' Co4' C45' -148.0(3)
C1' B3' B5' B2' -33.8(3)
C1' B3' B5' B9' -79.1(4)
C1' B3' B5' B8' -166.1(4)
C1' B3' B5' B11' -139.3(4)
C1' B3' B8' B5' 12.7(4)
C1' B3' B8' B7' -113.5(4)
C1' B3' B8' B11' -17.6(6)
C1' B3' B8' C12' -83.7(5)
C1' B3' B7' Co4' -34.5(4)
C1' B3' B7' B8' 100.2(5)
C1' B3' B7' B10' 5.6(6)
C1' B3' B7' C12' 70.6(5)
C1' Co4' B6' B2' -19.9(3)
C1' Co4' B6' B9' 20.9(3)
C1' Co4' B6' B10' 120.5(3)
C1' Co4' B6' B13' 86.8(4)
C1' Co4' B7' B3' 20.9(2)
C1' Co4' B7' B8' -21.3(3)
C1' Co4' B7' B10' -119.9(3)
C1' Co4' B7' C12' -84.1(3)
C1' Co4' B10' B6' -66.5(3)
C1' Co4' B10' B7' 67.2(3)
C1' Co4' B10' C12' 31.9(4)
C1' Co4' B10' B13' -33.2(4)
C1' Co4' C41' C42' -11.0(6)
C1' Co4' C41' C45' -128.9(5)
C1' Co4' C42' C41' 174.9(3)
C1' Co4' C42' C43' -66.6(3)
C1' Co4' C43' C42' 123.2(3)
C1' Co4' C43' C44' -116.3(3)
C1' Co4' C44' C43' 72.6(3)
C1' Co4' C44' C45' -168.7(3)
C1' Co4' C45' C41' 139.8(4)
C1' Co4' C45' C44' 21.0(5)
C1' B5' B9' B2' 12.2(3)
C1' B5' B9' B6' -35.0(4)
C1' B5' B9' B11' -136.1(4)
C1' B5' B9' B13' -97.7(4)
C1' B5' B8' B3' -10.1(3)
C1' B5' B8' B7' 37.0(4)
C1' B5' B8' B11' 138.5(4)
C1' B5' B8' C12' 97.9(4)
C1' B5' B11' B9' 73.3(5)
C1' B5' B11' B8' -67.7(5)
C1' B5' B11' C12' -27.3(7)
C1' B5' B11' B13' 35.2(7)
B2' C1' B3' Co4' -54.8(4)
B2' C1' B3' B5' 58.5(4)
B2' C1' B3' B8' 45.7(6)
B2' C1' B3' B7' -20.7(7)
B2' C1' Co4' B3' 134.7(4)
B2' C1' Co4' B6' 22.7(3)
B2' C1' Co4' B7' 111.1(3)
B2' C1' Co4' B10' 66.2(3)
B2' C1' Co4' C41' -64.9(5)
B2' C1' Co4' C42' -72.7(3)
B2' C1' Co4' C43' -108.8(3)
B2' C1' Co4' C44' -146.5(3)
B2' C1' Co4' C45' -160.7(4)
B2' C1' B5' B3' -131.9(4)
B2' C1' B5' B9' -13.6(3)
B2' C1' B5' B8' -120.6(4)
B2' C1' B5' B11' -68.8(5)
B2' Co4' B6' B9' 40.8(3)
B2' Co4' B6' B10' 140.4(4)
B2' Co4' B6' B13' 106.6(4)
B2' Co4' B7' B3' 60.3(3)
B2' Co4' B7' B8' 18.2(4)
B2' Co4' B7' B10' -80.5(3)
B2' Co4' B7' C12' -44.7(4)
B2' Co4' B10' B6' -28.8(3)
B2' Co4' B10' B7' 104.9(3)
B2' Co4' B10' C12' 69.6(3)
B2' Co4' B10' B13' 4.4(4)
B2' Co4' C41' C42' -57.6(4)
B2' Co4' C41' C45' -175.5(3)
B2' Co4' C42' C41' 134.8(3)
B2' Co4' C42' C43' -106.7(3)
B2' Co4' C43' C42' 82.0(3)
B2' Co4' C43' C44' -157.5(3)
B2' Co4' C44' C43' 36.2(5)
B2' Co4' C44' C45' 154.9(3)
B2' Co4' C45' C41' 14.0(9)
B2' Co4' C45' C44' -104.9(8)
B2' B5' B9' B6' -47.2(3)
B2' B5' B9' B11' -148.3(4)
B2' B5' B9' B13' -109.8(4)
B2' B5' B8' B3' -57.0(4)
B2' B5' B8' B7' -9.9(5)
B2' B5' B8' B11' 91.5(4)
B2' B5' B8' C12' 51.0(5)
B2' B5' B11' B9' 26.9(3)
B2' B5' B11' B8' -114.0(4)
B2' B5' B11' C12' -73.6(4)
B2' B5' B11' B13' -11.1(5)
B2' B6' B9' B5' 49.3(3)
B2' B6' B9' B11' 111.1(4)
B2' B6' B9' B13' 151.1(4)
B2' B6' B10' Co4' 41.5(3)
B2' B6' B10' B7' -5.3(6)
B2' B6' B10' C12' -66.2(5)
B2' B6' B10' B13' -103.6(4)
B2' B6' B13' B9' -27.3(4)
B2' B6' B13' B10' 109.5(4)
B2' B6' B13' B11' 11.3(5)
B2' B6' B13' C12' 72.2(5)
B2' B9' B11' B5' -32.3(4)
B2' B9' B11' B8' 7.4(6)
B2' B9' B11' C12' 69.1(5)
B2' B9' B11' B13' 105.5(4)
B2' B9' B13' B6' 27.9(4)
B2' B9' B13' B10' -10.6(5)
B2' B9' B13' B11' -107.9(4)
B2' B9' B13' C12' -72.0(5)
B3' C1' B2' Co4' 54.1(4)
B3' C1' B2' B5' -60.3(4)
B3' C1' B2' B6' 21.9(7)
B3' C1' B2' B9' -45.0(6)
B3' C1' Co4' B2' -134.7(4)
B3' C1' Co4' B6' -112.1(3)
B3' C1' Co4' B7' -23.6(3)
B3' C1' Co4' B10' -68.5(3)
B3' C1' Co4' C41' 160.3(4)
B3' C1' Co4' C42' 152.5(3)
B3' C1' Co4' C43' 116.4(3)
B3' C1' Co4' C44' 78.7(3)
B3' C1' Co4' C45' 64.6(5)
B3' C1' B5' B2' 131.9(4)
B3' C1' B5' B9' 118.4(4)
B3' C1' B5' B8' 11.3(3)
B3' C1' B5' B11' 63.1(6)
B3' Co4' B6' B2' -59.5(3)
B3' Co4' B6' B9' -18.7(4)
B3' Co4' B6' B10' 80.9(3)
B3' Co4' B6' B13' 47.1(4)
B3' Co4' B7' B8' -42.2(3)
B3' Co4' B7' B10' -140.8(3)
B3' Co4' B7' C12' -105.0(4)
B3' Co4' B10' B6' -105.2(3)
B3' Co4' B10' B7' 28.5(3)
B3' Co4' B10' C12' -6.8(3)
B3' Co4' B10' B13' -71.9(4)
B3' Co4' C41' C42' 127.8(6)
B3' Co4' C41' C45' 9.9(7)
B3' Co4' C42' C41' -148.7(4)
B3' Co4' C42' C43' -30.2(5)
B3' Co4' C43' C42' 163.6(3)
B3' Co4' C43' C44' -76.0(3)
B3' Co4' C44' C43' 114.3(3)
B3' Co4' C44' C45' -127.0(3)
B3' Co4' C45' C41' -176.1(3)
B3' Co4' C45' C44' 65.0(4)
B3' B5' B9' B2' 58.9(4)
B3' B5' B9' B6' 11.7(5)
B3' B5' B9' B11' -89.4(4)
B3' B5' B9' B13' -51.0(5)
B3' B5' B8' B7' 47.1(3)
B3' B5' B8' B11' 148.6(4)
B3' B5' B8' C12' 108.1(4)
B3' B5' B11' B9' 115.1(4)
B3' B5' B11' B8' -25.8(3)
B3' B5' B11' C12' 14.6(4)
B3' B5' B11' B13' 77.1(4)
B3' B8' B7' Co4' 44.8(3)
B3' B8' B7' B10' 113.1(4)
B3' B8' B7' C12' 147.2(4)
B3' B8' B11' B5' 33.4(4)
B3' B8' B11' B9' -6.0(6)
B3' B8' B11' C12' -99.5(4)
B3' B8' B11' B13' -70.7(5)
B3' B8' C12' B7' -30.4(4)
B3' B8' C12' B10' 8.2(5)
B3' B8' C12' B11' 111.2(4)
B3' B8' C12' B13' 79.1(5)
B3' B7' B10' Co4' -41.1(3)
B3' B7' B10' B6' 6.5(6)
B3' B7' B10' C12' 99.4(4)
B3' B7' B10' B13' 70.4(5)
B3' B7' C12' B8' 30.7(4)
B3' B7' C12' B10' -110.5(4)
B3' B7' C12' B11' -6.7(5)
B3' B7' C12' B13' -77.9(5)
Co4' C1' B2' B5' -114.4(3)
Co4' C1' B2' B6' -32.2(4)
Co4' C1' B2' B9' -99.1(4)
Co4' C1' B3' B5' 113.2(3)
Co4' C1' B3' B8' 100.4(3)
Co4' C1' B3' B7' 34.0(4)
Co4' C1' B5' B2' 65.9(3)
Co4' C1' B5' B3' -66.0(3)
Co4' C1' B5' B9' 52.4(4)
Co4' C1' B5' B8' -54.7(3)
Co4' C1' B5' B11' -2.9(6)
Co4' B2' B5' C1' -55.9(2)
Co4' B2' B5' B3' -23.1(3)
Co4' B2' B5' B9' 108.1(3)
Co4' B2' B5' B8' 19.9(4)
Co4' B2' B5' B11' 80.7(3)
Co4' B2' B6' B9' -136.0(3)
Co4' B2' B6' B10' -40.3(3)
Co4' B2' B6' B13' -108.9(4)
Co4' B2' B9' B5' -85.7(3)
Co4' B2' B9' B6' 41.2(3)
Co4' B2' B9' B11' -55.5(5)
Co4' B2' B9' B13' 13.8(5)
Co4' B3' B5' C1' 57.3(3)
Co4' B3' B5' B2' 23.5(3)
Co4' B3' B5' B9' -21.9(4)
Co4' B3' B5' B8' -108.9(3)
Co4' B3' B5' B11' -82.0(3)
Co4' B3' B8' B5' 83.7(3)
Co4' B3' B8' B7' -42.5(3)
Co4' B3' B8' B11' 53.5(5)
Co4' B3' B8' C12' -12.6(4)
Co4' B3' B7' B8' 134.7(3)
Co4' B3' B7' B10' 40.1(3)
Co4' B3' B7' C12' 105.1(3)
Co4' B6' B9' B2' -43.7(3)
Co4' B6' B9' B5' 5.6(4)
Co4' B6' B9' B11' 67.4(4)
Co4' B6' B9' B13' 107.4(4)
Co4' B6' B10' B7' -46.8(3)
Co4' B6' B10' C12' -107.7(3)
Co4' B6' B10' B13' -145.1(3)
Co4' B6' B13' B9' -102.1(4)
Co4' B6' B13' B10' 34.8(3)
Co4' B6' B13' B11' -63.5(4)
Co4' B6' B13' C12' -2.6(5)
Co4' B7' B10' B6' 47.5(3)
Co4' B7' B10' C12' 140.5(3)
Co4' B7' B10' B13' 111.4(3)
Co4' B7' C12' B8' 103.1(3)
Co4' B7' C12' B10' -38.0(3)
Co4' B7' C12' B11' 65.8(4)
Co4' B7' C12' B13' -5.4(5)
Co4' B10' C12' B8' 0.4(5)
Co4' B10' C12' B7' 38.8(3)
Co4' B10' C12' B11' -68.8(4)
Co4' B10' C12' B13' -108.9(4)
Co4' B10' B13' B6' -36.3(3)
Co4' B10' B13' B9' 2.6(5)
Co4' B10' B13' B11' 64.5(4)
Co4' B10' B13' C12' 100.6(4)
Co4' C41' C42' C43' -60.9(3)
Co4' C41' C45' C44' 61.0(3)
Co4' C42' C43' C44' -58.4(3)
Co4' C43' C44' C45' -59.3(3)
Co4' C44' C45' C41' -59.8(3)
B5' C1' B2' Co4' 114.4(3)
B5' C1' B2' B6' 82.2(4)
B5' C1' B2' B9' 15.3(4)
B5' C1' B3' Co4' -113.2(3)
B5' C1' B3' B8' -12.8(4)
B5' C1' B3' B7' -79.2(4)
B5' C1' Co4' B2' -65.4(3)
B5' C1' Co4' B3' 69.3(3)
B5' C1' Co4' B6' -42.8(3)
B5' C1' Co4' B7' 45.7(3)
B5' C1' Co4' B10' 0.8(3)
B5' C1' Co4' C41' -130.4(4)
B5' C1' Co4' C42' -138.2(3)
B5' C1' Co4' C43' -174.3(3)
B5' C1' Co4' C44' 148.0(3)
B5' C1' Co4' C45' 133.9(4)
B5' B2' Co4' C1' 51.9(3)
B5' B2' Co4' B3' 22.4(2)
B5' B2' Co4' B6' -97.5(3)
B5' B2' Co4' B7' -20.0(3)
B5' B2' Co4' B10' -68.9(3)
B5' B2' Co4' C41' -155.7(3)
B5' B2' Co4' C42' 170.9(3)
B5' B2' Co4' C43' 131.2(3)
B5' B2' Co4' C44' 108.1(3)
B5' B2' Co4' C45' -166.6(7)
B5' B2' B6' Co4' 92.0(3)
B5' B2' B6' B9' -44.0(3)
B5' B2' B6' B10' 51.7(5)
B5' B2' B6' B13' -16.9(4)
B5' B2' B9' B6' 126.8(4)
B5' B2' B9' B11' 30.2(4)
B5' B2' B9' B13' 99.5(4)
B5' B3' Co4' C1' -50.6(3)
B5' B3' Co4' B2' -21.4(2)
B5' B3' Co4' B6' 20.7(3)
B5' B3' Co4' B7' 97.4(3)
B5' B3' Co4' B10' 68.5(3)
B5' B3' Co4' C41' 154.0(5)
B5' B3' Co4' C42' -103.8(4)
B5' B3' Co4' C43' -124.0(2)
B5' B3' Co4' C44' -162.7(2)
B5' B3' Co4' C45' 161.4(2)
B5' B3' B8' B7' -126.2(3)
B5' B3' B8' B11' -30.2(4)
B5' B3' B8' C12' -96.3(4)
B5' B3' B7' Co4' -90.9(3)
B5' B3' B7' B8' 43.8(3)
B5' B3' B7' B10' -50.8(4)
B5' B3' B7' C12' 14.2(4)
B5' B9' B11' B8' 39.7(4)
B5' B9' B11' C12' 101.4(4)
B5' B9' B11' B13' 137.8(4)
B5' B9' B13' B6' 98.6(4)
B5' B9' B13' B10' 60.1(5)
B5' B9' B13' B11' -37.2(3)
B5' B9' B13' C12' -1.3(5)
B5' B8' B7' B3' -51.5(3)
B5' B8' B7' Co4' -6.8(4)
B5' B8' B7' B10' 61.6(4)
B5' B8' B7' C12' 95.6(4)
B5' B8' B11' B9' -39.4(4)
B5' B8' B11' C12' -132.9(4)
B5' B8' B11' B13' -104.0(4)
B5' B8' C12' B7' -101.9(4)
B5' B8' C12' B10' -63.3(4)
B5' B8' C12' B11' 39.8(3)
B5' B8' C12' B13' 7.7(5)
B5' B11' C12' B8' -44.0(4)
B5' B11' C12' B7' -6.4(5)
B5' B11' C12' B10' 64.1(5)
B5' B11' C12' B13' 104.0(4)
B5' B11' B13' B6' 0.8(5)
B5' B11' B13' B9' 40.2(4)
B5' B11' B13' B10' -62.0(5)
B5' B11' B13' C12' -98.2(4)
B6' B2' Co4' C1' 149.4(4)
B6' B2' Co4' B3' 120.0(3)
B6' B2' Co4' B7' 77.5(3)
B6' B2' Co4' B10' 28.6(3)
B6' B2' Co4' C41' -58.1(3)
B6' B2' Co4' C42' -91.6(3)
B6' B2' Co4' C43' -131.2(3)
B6' B2' Co4' C44' -154.4(3)
B6' B2' Co4' C45' -69.1(8)
B6' B2' B5' C1' -120.4(4)
B6' B2' B5' B3' -87.6(3)
B6' B2' B5' B9' 43.5(3)
B6' B2' B5' B8' -44.7(4)
B6' B2' B5' B11' 16.2(4)
B6' B2' B9' B5' -126.8(4)
B6' B2' B9' B11' -96.6(4)
B6' B2' B9' B13' -27.3(4)
B6' Co4' B7' B3' 107.9(3)
B6' Co4' B7' B8' 65.8(3)
B6' Co4' B7' B10' -32.9(3)
B6' Co4' B7' C12' 2.9(3)
B6' Co4' B10' B7' 133.7(4)
B6' Co4' B10' C12' 98.4(4)
B6' Co4' B10' B13' 33.3(3)
B6' Co4' C41' C42' -97.5(3)
B6' Co4' C41' C45' 144.6(3)
B6' Co4' C42' C41' 85.4(3)
B6' Co4' C42' C43' -156.1(3)
B6' Co4' C43' C42' 32.5(4)
B6' Co4' C43' C44' 153.0(3)
B6' Co4' C44' C43' -75.2(6)
B6' Co4' C44' C45' 43.5(7)
B6' Co4' C45' C41' -44.2(4)
B6' Co4' C45' C44' -163.1(3)
B6' B9' B11' B5' -98.7(4)
B6' B9' B11' B8' -59.1(5)
B6' B9' B11' C12' 2.6(5)
B6' B9' B11' B13' 39.1(3)
B6' B9' B13' B10' -38.6(3)
B6' B9' B13' B11' -135.9(4)
B6' B9' B13' C12' -99.9(4)
B6' B10' C12' B8' 71.9(5)
B6' B10' C12' B7' 110.3(4)
B6' B10' C12' B11' 2.6(5)
B6' B10' C12' B13' -37.4(3)
B6' B10' B13' B9' 38.9(4)
B6' B10' B13' B11' 100.8(4)
B6' B10' B13' C12' 136.9(4)
B9' B2' Co4' C1' 111.0(4)
B9' B2' Co4' B3' 81.5(3)
B9' B2' Co4' B6' -38.4(3)
B9' B2' Co4' B7' 39.1(3)
B9' B2' Co4' B10' -9.8(3)
B9' B2' Co4' C41' -96.6(4)
B9' B2' Co4' C42' -130.0(3)
B9' B2' Co4' C43' -169.7(3)
B9' B2' Co4' C44' 167.2(3)
B9' B2' Co4' C45' -107.5(8)
B9' B2' B5' C1' -163.9(4)
B9' B2' B5' B3' -131.1(3)
B9' B2' B5' B8' -88.2(4)
B9' B2' B5' B11' -27.4(3)
B9' B2' B6' Co4' 136.0(3)
B9' B2' B6' B10' 95.7(4)
B9' B2' B6' B13' 27.1(4)
B9' B5' B8' B3' -115.6(4)
B9' B5' B8' B7' -68.4(4)
B9' B5' B8' B11' 33.0(3)
B9' B5' B8' C12' -7.5(4)
B9' B5' B11' B8' -141.0(4)
B9' B5' B11' C12' -100.6(4)
B9' B5' B11' B13' -38.0(4)
B9' B6' B10' Co4' 106.8(3)
B9' B6' B10' B7' 60.0(5)
B9' B6' B10' C12' -0.9(5)
B9' B6' B10' B13' -38.3(4)
B9' B6' B13' B10' 136.9(4)
B9' B6' B13' B11' 38.6(3)
B9' B6' B13' C12' 99.5(4)
B9' B11' C12' B8' -111.4(4)
B9' B11' C12' B7' -73.8(5)
B9' B11' C12' B10' -3.3(5)
B9' B11' C12' B13' 36.6(3)
B9' B11' B13' B6' -39.4(4)
B9' B11' B13' B10' -102.1(4)
B9' B11' B13' C12' -138.3(4)
B8' B3' Co4' C1' -108.3(4)
B8' B3' Co4' B2' -79.1(3)
B8' B3' Co4' B6' -37.0(3)
B8' B3' Co4' B7' 39.7(3)
B8' B3' Co4' B10' 10.8(3)
B8' B3' Co4' C41' 96.3(6)
B8' B3' Co4' C42' -161.5(3)
B8' B3' Co4' C43' 178.3(3)
B8' B3' Co4' C44' 139.6(3)
B8' B3' Co4' C45' 103.7(3)
B8' B3' B5' C1' 166.1(4)
B8' B3' B5' B2' 132.3(4)
B8' B3' B5' B9' 87.0(4)
B8' B3' B5' B11' 26.9(3)
B8' B3' B7' Co4' -134.7(3)
B8' B3' B7' B10' -94.6(4)
B8' B3' B7' C12' -29.6(3)
B8' B5' B9' B2' 115.3(4)
B8' B5' B9' B6' 68.1(4)
B8' B5' B9' B11' -33.0(3)
B8' B5' B9' B13' 5.5(5)
B8' B5' B11' B9' 141.0(4)
B8' B5' B11' C12' 40.4(3)
B8' B5' B11' B13' 102.9(4)
B8' B7' B10' Co4' -106.8(3)
B8' B7' B10' B6' -59.2(5)
B8' B7' B10' C12' 33.7(3)
B8' B7' B10' B13' 4.7(5)
B8' B7' C12' B10' -141.1(4)
B8' B7' C12' B11' -37.4(4)
B8' B7' C12' B13' -108.6(4)
B8' B11' C12' B7' 37.6(4)
B8' B11' C12' B10' 108.1(4)
B8' B11' C12' B13' 148.0(4)
B8' B11' B13' B6' 70.5(5)
B8' B11' B13' B9' 109.9(4)
B8' B11' B13' B10' 7.8(5)
B8' B11' B13' C12' -28.4(3)
B8' C12' B13' B6' -67.8(5)
B8' C12' B13' B9' -4.3(5)
B8' C12' B13' B10' -105.9(4)
B8' C12' B13' B11' 32.1(4)
B7' B3' Co4' C1' -148.0(4)
B7' B3' Co4' B2' -118.8(3)
B7' B3' Co4' B6' -76.7(3)
B7' B3' Co4' B10' -28.9(3)
B7' B3' Co4' C41' 56.6(6)
B7' B3' Co4' C42' 158.8(4)
B7' B3' Co4' C43' 138.6(3)
B7' B3' Co4' C44' 99.9(3)
B7' B3' Co4' C45' 64.0(3)
B7' B3' B5' C1' 122.0(4)
B7' B3' B5' B2' 88.2(3)
B7' B3' B5' B9' 42.8(5)
B7' B3' B5' B8' -44.2(3)
B7' B3' B5' B11' -17.3(4)
B7' B3' B8' B5' 126.2(3)
B7' B3' B8' B11' 95.9(4)
B7' B3' B8' C12' 29.9(4)
B7' Co4' B6' B2' -106.8(3)
B7' Co4' B6' B9' -66.0(3)
B7' Co4' B6' B10' 33.6(3)
B7' Co4' B6' B13' -0.1(4)
B7' Co4' B10' B6' -133.7(4)
B7' Co4' B10' C12' -35.3(3)
B7' Co4' B10' B13' -100.4(4)
B7' Co4' C41' C42' 173.5(3)
B7' Co4' C41' C45' 55.6(4)
B7' Co4' C42' C41' -15.5(7)
B7' Co4' C42' C43' 103.0(6)
B7' Co4' C43' C42' -145.3(3)
B7' Co4' C43' C44' -24.8(4)
B7' Co4' C44' C43' 164.0(3)
B7' Co4' C44' C45' -77.3(3)
B7' Co4' C45' C41' -133.4(3)
B7' Co4' C45' C44' 107.8(3)
B7' B8' B11' B5' 98.9(4)
B7' B8' B11' B9' 59.6(5)
B7' B8' B11' C12' -33.9(3)
B7' B8' B11' B13' -5.1(5)
B7' B8' C12' B10' 38.6(4)
B7' B8' C12' B11' 141.7(4)
B7' B8' C12' B13' 109.5(4)
B7' B10' C12' B8' -38.4(4)
B7' B10' C12' B11' -107.6(4)
B7' B10' C12' B13' -147.7(4)
B7' B10' B13' B6' -108.4(4)
B7' B10' B13' B9' -69.5(5)
B7' B10' B13' B11' -7.6(5)
B7' B10' B13' C12' 28.5(3)
B7' C12' B13' B6' 5.1(6)
B7' C12' B13' B9' 68.6(5)
B7' C12' B13' B10' -33.0(4)
B7' C12' B13' B11' 105.0(4)
B10' Co4' B6' B2' -140.4(4)
B10' Co4' B6' B9' -99.6(4)
B10' Co4' B6' B13' -33.7(3)
B10' Co4' B7' B3' 140.8(3)
B10' Co4' B7' B8' 98.6(4)
B10' Co4' B7' C12' 35.8(3)
B10' Co4' C41' C42' -145.9(3)
B10' Co4' C41' C45' 96.2(3)
B10' Co4' C42' C41' 40.1(4)
B10' Co4' C42' C43' 158.6(3)
B10' Co4' C43' C42' -46.1(6)
B10' Co4' C43' C44' 74.3(5)
B10' Co4' C44' C43' -147.6(3)
B10' Co4' C44' C45' -28.8(4)
B10' Co4' C45' C41' -83.5(3)
B10' Co4' C45' C44' 157.7(3)
B10' B6' B9' B2' -112.2(4)
B10' B6' B9' B5' -62.9(4)
B10' B6' B9' B11' -1.1(5)
B10' B6' B9' B13' 38.9(4)
B10' B6' B13' B9' -136.9(4)
B10' B6' B13' B11' -98.2(4)
B10' B6' B13' C12' -37.3(3)
B10' B7' C12' B8' 141.1(4)
B10' B7' C12' B11' 103.8(4)
B10' B7' C12' B13' 32.6(4)
B10' C12' B13' B6' 38.1(4)
B10' C12' B13' B9' 101.6(4)
B10' C12' B13' B11' 138.0(4)
B11' B5' B9' B2' 148.3(4)
B11' B5' B9' B6' 101.1(4)
B11' B5' B9' B13' 38.4(4)
B11' B5' B8' B3' -148.6(4)
B11' B5' B8' B7' -101.4(4)
B11' B5' B8' C12' -40.5(3)
B11' B9' B13' B6' 135.9(4)
B11' B9' B13' B10' 97.3(4)
B11' B9' B13' C12' 36.0(3)
B11' B8' B7' B3' -112.8(4)
B11' B8' B7' Co4' -68.1(4)
B11' B8' B7' B10' 0.3(5)
B11' B8' B7' C12' 34.3(3)
B11' B8' C12' B7' -141.7(4)
B11' B8' C12' B10' -103.1(4)
B11' B8' C12' B13' -32.1(4)
B11' C12' B13' B6' -99.9(4)
B11' C12' B13' B9' -36.4(3)
B11' C12' B13' B10' -138.0(4)
C12' B8' B7' B3' -147.2(4)
C12' B8' B7' Co4' -102.4(3)
C12' B8' B7' B10' -34.0(3)
C12' B8' B11' B5' 132.9(4)
C12' B8' B11' B9' 93.5(4)
C12' B8' B11' B13' 28.8(4)
C12' B7' B10' Co4' -140.5(3)
C12' B7' B10' B6' -93.0(4)
C12' B7' B10' B13' -29.0(4)
C12' B10' B13' B6' -136.9(4)
C12' B10' B13' B9' -98.0(4)
C12' B10' B13' B11' -36.1(3)
C12' B11' B13' B6' 99.0(4)
C12' B11' B13' B9' 138.3(4)
C12' B11' B13' B10' 36.2(3)
B13' B6' B9' B2' -151.1(4)
B13' B6' B9' B5' -101.8(4)
B13' B6' B9' B11' -40.0(4)
B13' B6' B10' Co4' 145.1(3)
B13' B6' B10' B7' 98.3(4)
B13' B6' B10' C12' 37.4(3)
B13' B9' B11' B5' -137.8(4)
B13' B9' B11' B8' -98.1(4)
B13' B9' B11' C12' -36.4(3)
B13' B10' C12' B8' 109.3(4)
B13' B10' C12' B7' 147.7(4)
B13' B10' C12' B11' 40.1(4)
B13' B11' C12' B8' -148.0(4)
B13' B11' C12' B7' -110.4(4)
B13' B11' C12' B10' -39.9(4)
C41' Co4' B6' B2' 135.0(3)
C41' Co4' B6' B9' 175.8(3)
C41' Co4' B6' B10' -84.7(3)
C41' Co4' B6' B13' -118.4(4)
C41' Co4' B7' B3' -161.0(3)
C41' Co4' B7' B8' 156.8(3)
C41' Co4' B7' B10' 58.2(3)
C41' Co4' B7' C12' 94.0(4)
C41' Co4' B10' B6' 94.8(3)
C41' Co4' B10' B7' -131.5(3)
C41' Co4' B10' C12' -166.7(3)
C41' Co4' B10' B13' 128.1(4)
C41' Co4' C42' C43' 118.5(4)
C41' Co4' C43' C42' -38.1(3)
C41' Co4' C43' C44' 82.4(3)
C41' Co4' C44' C43' -80.4(3)
C41' Co4' C44' C45' 38.3(3)
C41' Co4' C45' C44' -118.9(4)
C41' C42' C43' Co4' 59.4(3)
C41' C42' C43' C44' 1.1(5)
C42' Co4' B6' B2' 94.8(3)
C42' Co4' B6' B9' 135.6(3)
C42' Co4' B6' B10' -124.8(3)
C42' Co4' B6' B13' -158.5(4)
C42' Co4' B7' B3' -149.7(5)
C42' Co4' B7' B8' 168.2(4)
C42' Co4' B7' B10' 69.5(6)
C42' Co4' B7' C12' 105.3(6)
C42' Co4' B10' B6' 70.1(3)
C42' Co4' B10' B7' -156.1(3)
C42' Co4' B10' C12' 168.6(3)
C42' Co4' B10' B13' 103.4(4)
C42' Co4' C41' C45' -117.9(4)
C42' Co4' C43' C44' 120.5(4)
C42' Co4' C44' C43' -36.6(3)
C42' Co4' C44' C45' 82.1(3)
C42' Co4' C45' C41' 38.1(3)
C42' Co4' C45' C44' -80.7(3)
C42' C41' C45' Co4' -61.0(3)
C42' C41' C45' C44' -0.1(5)
C42' C43' C44' Co4' 58.1(3)
C42' C43' C44' C45' -1.1(5)
C43' Co4' B6' B2' 74.6(3)
C43' Co4' B6' B9' 115.4(3)
C43' Co4' B6' B10' -145.0(3)
C43' Co4' B6' B13' -178.8(3)
C43' Co4' B7' B3' -73.7(4)
C43' Co4' B7' B8' -115.8(4)
C43' Co4' B7' B10' 145.5(3)
C43' Co4' B7' C12' -178.7(3)
C43' Co4' B10' B6' 102.2(5)
C43' Co4' B10' B7' -124.1(4)
C43' Co4' B10' C12' -159.4(4)
C43' Co4' B10' B13' 135.5(4)
C43' Co4' C41' C42' 37.6(3)
C43' Co4' C41' C45' -80.3(3)
C43' Co4' C42' C41' -118.5(4)
C43' Co4' C44' C45' 118.7(4)
C43' Co4' C45' C41' 81.3(3)
C43' Co4' C45' C44' -37.5(3)
C43' C44' C45' Co4' 60.5(3)
C43' C44' C45' C41' 0.7(5)
C44' Co4' B6' B2' 130.2(5)
C44' Co4' B6' B9' 170.9(5)
C44' Co4' B6' B10' -89.5(6)
C44' Co4' B6' B13' -123.2(5)
C44' Co4' B7' B3' -89.6(3)
C44' Co4' B7' B8' -131.8(3)
C44' Co4' B7' B10' 129.6(3)
C44' Co4' B7' C12' 165.4(3)
C44' Co4' B10' B6' 153.5(3)
C44' Co4' B10' B7' -72.8(3)
C44' Co4' B10' C12' -108.1(3)
C44' Co4' B10' B13' -173.2(3)
C44' Co4' C41' C42' 80.6(3)
C44' Co4' C41' C45' -37.3(3)
C44' Co4' C42' C41' -81.9(3)
C44' Co4' C42' C43' 36.6(3)
C44' Co4' C43' C42' -120.5(4)
C44' Co4' C45' C41' 118.9(4)
C45' Co4' B6' B2' 162.2(3)
C45' Co4' B6' B9' -157.0(3)
C45' Co4' B6' B10' -57.5(3)
C45' Co4' B6' B13' -91.2(4)
C45' Co4' B7' B3' -128.3(3)
C45' Co4' B7' B8' -170.5(3)
C45' Co4' B7' B10' 90.9(3)
C45' Co4' B7' C12' 126.7(3)
C45' Co4' B10' B6' 135.5(3)
C45' Co4' B10' B7' -90.8(3)
C45' Co4' B10' C12' -126.1(3)
C45' Co4' B10' B13' 168.8(4)
C45' Co4' C41' C42' 117.9(4)
C45' Co4' C42' C41' -38.7(3)
C45' Co4' C42' C43' 79.8(3)
C45' Co4' C43' C42' -82.8(3)
C45' Co4' C43' C44' 37.7(3)
C45' Co4' C44' C43' -118.7(4)
C45' C41' C42' Co4' 60.3(3)
C45' C41' C42' C43' -0.6(5)

_cod_database_fobs_code 2020087
